data_1577438
loop_
_publ_author_name
'Vashisth, Kanika'
'Thornton, Ragene'
'Yoon, Bohak'
'Martin, Caleb Daniel'

_publ_section_title
;
 Bis(Carboranyl)boryl Anions
;
_journal_name_full 'Chemical Science'
_journal_paper_doi 10.1039/D6SC03158G
_journal_year 2026
_chemical_formula_moiety 'C20 H74 B42 K Si4, C7 H3 K O, 2(C0.50)'
_chemical_formula_sum 'C28 H77 B42 K2 O Si4'
_chemical_formula_weight 1074.47
_space_group_crystal_system monoclinic
_space_group_IT_number 15
_space_group_name_Hall '-C 2yc'
_space_group_name_H-M_alt 'C 1 2/c 1'
_atom_sites_solution_hydrogens mixed
_atom_sites_solution_primary iterative
_audit_block_doi 10.5517/ccdc.csd.cc2pb6bl
_audit_creation_date 2025-11-13
_audit_creation_method
;
Olex2 1.5
(compiled 2025.07.13 svn.rb7424aed for OlexSys, GUI svn.r7314)
;
_audit_update_record
;
2025-11-20 deposited with the CCDC.	2026-06-19 downloaded from the CCDC.
;
_cell_angle_alpha 90
_cell_angle_beta 97.038(2)
_cell_angle_gamma 90
_cell_formula_units_Z 4
_cell_length_a 11.8740(8)
_cell_length_b 21.7774(16)
_cell_length_c 25.7690(18)
_cell_measurement_reflns_used 9838
_cell_measurement_temperature 150(2)
_cell_measurement_theta_max 25.83
_cell_measurement_theta_min 2.39
_cell_volume 6613.3(8)
_computing_molecular_graphics 'Olex2 1.5 (Dolomanov et al., 2009)'
_computing_publication_material 'Olex2 1.5 (Dolomanov et al., 2009)'
_computing_structure_refinement 'SHELXL 2018/3 (Sheldrick, 2015)'
_computing_structure_solution 'olex2.solve 1.5 (Bourhis et al., 2015)'
_diffrn_ambient_temperature 150(2)
_diffrn_measured_fraction_theta_full 0.999
_diffrn_measured_fraction_theta_max 0.997
_diffrn_measurement_device_type 'Bruker APEX-II CCD'
_diffrn_measurement_method '\f and \w scans'
_diffrn_radiation_type MoK\a
_diffrn_radiation_wavelength 0.71073
_diffrn_reflns_av_R_equivalents 0.0979
_diffrn_reflns_av_unetI/netI 0.0397
_diffrn_reflns_Laue_measured_fraction_full 0.999
_diffrn_reflns_Laue_measured_fraction_max 0.997
_diffrn_reflns_limit_h_max 15
_diffrn_reflns_limit_h_min -15
_diffrn_reflns_limit_k_max 27
_diffrn_reflns_limit_k_min -27
_diffrn_reflns_limit_l_max 33
_diffrn_reflns_limit_l_min -33
_diffrn_reflns_number 150361
_diffrn_reflns_point_group_measured_fraction_full 0.999
_diffrn_reflns_point_group_measured_fraction_max 0.997
_diffrn_reflns_theta_full 25.242
_diffrn_reflns_theta_max 27.181
_diffrn_reflns_theta_min 1.965
_diffrn_source_current 1.0
_diffrn_source_power 0.05
_diffrn_source_voltage 50.0
_diffrn_standards_number 0
_exptl_absorpt_coefficient_mu 0.243
_exptl_absorpt_correction_T_max 0.7455
_exptl_absorpt_correction_T_min 0.7007
_exptl_absorpt_correction_type multi-scan
_exptl_absorpt_process_details
;
SADABS-2016/2 (Bruker,2016/2) was used for absorption correction.
wR2(int) was 0.1383 before and 0.0749 after correction.
The Ratio of minimum to maximum transmission is 0.9399.
The \l/2 correction factor is Not present.
;
_exptl_crystal_colour 'clear light colourless'
_exptl_crystal_colour_lustre clear
_exptl_crystal_colour_modifier light
_exptl_crystal_colour_primary colourless
_exptl_crystal_density_diffrn 1.079
_exptl_crystal_description block
_exptl_crystal_F_000 2228
_exptl_crystal_preparation 'From THF and Toluene'
_exptl_crystal_size_max 0.484
_exptl_crystal_size_mid 0.158
_exptl_crystal_size_min 0.072
_refine_diff_density_max 0.862
_refine_diff_density_min -0.700
_refine_diff_density_rms 0.094
_refine_ls_extinction_method none
_refine_ls_goodness_of_fit_ref 1.077
_refine_ls_hydrogen_treatment mixed
_refine_ls_matrix_type full
_refine_ls_number_parameters 428
_refine_ls_number_reflns 7325
_refine_ls_number_restraints 0
_refine_ls_restrained_S_all 1.077
_refine_ls_R_factor_all 0.0944
_refine_ls_R_factor_gt 0.0815
_refine_ls_shift/su_max 0.001
_refine_ls_shift/su_mean 0.000
_refine_ls_structure_factor_coef Fsqd
_refine_ls_weighting_details 'w=1/[\s^2^(Fo^2^)+(0.1190P)^2^+20.2221P] where P=(Fo^2^+2Fc^2^)/3'
_refine_ls_weighting_scheme calc
_refine_ls_wR_factor_gt 0.2304
_refine_ls_wR_factor_ref 0.2407
_reflns_Friedel_coverage 0.000
_reflns_number_gt 6049
_reflns_number_total 7325
_reflns_threshold_expression 'I > 2\s(I)'
_cod_data_source_file d6sc03158g2.cif
_cod_data_source_block K[2]
_cod_original_sg_symbol_H-M C2/c
_cod_database_code 1577438
_shelx_shelxl_version_number 2018/3
_shelx_space_group_comment
;
The symmetry employed for this shelxl refinement is uniquely defined
by the following loop, which should always be used as a source of
symmetry information in preference to the above space-group names.
They are only intended as comments.
;
_shelx_estimated_absorpt_t_max 0.983
_shelx_estimated_absorpt_t_min 0.891
_olex2_refinement_description
;
1. Fixed Uiso
 At 1.2 times of:
  All B(H) groups, All C(H,H) groups
 At 1.5 times of:
  All C(H,H,H) groups
2. Others
 Fixed Sof: O1(0.5) C2S(0.5) C3S(0.5) H3SA(0.5) H3SB(0.5) H3SC(0.5) C4S(0.5)
 C13(0.5) C12(0.35) C14(0.5) C2(0.35) C15(0.3) C16(0.5)
3.a Ternary CH refined with riding coordinates:
 B1(H1)
3.b Secondary CH2 refined with riding coordinates:
 C1(H1A,H1B)
3.c Idealised Me refined as rotating group:
 C8(H8A,H8B,H8C), C6(H6A,H6B,H6C), C7(H7A,H7B,H7C), C10(H10A,H10B,H10C),
 C9(H9A,H9B,H9C), C3S(H3SA,H3SB,H3SC)
3.d Boron cage BH refined with riding coordinates:
 B7(H7), B17(H17), B20(H20), B15(H15), B12(H12), B13(H13), B3(H3), B9(H9),
 B8(H8), B2(H2), B5(H5), B4(H4), B16(H16)
;
_olex2_submission_special_instructions 'No special instructions were received'

loop_
_space_group_symop_operation_xyz
'x, y, z'
'-x, y, -z+1/2'
'x+1/2, y+1/2, z'
'-x+1/2, y+1/2, -z+1/2'
'-x, -y, -z'
'x, -y, z-1/2'
'-x+1/2, -y+1/2, -z'
'x+1/2, -y+1/2, z-1/2'

loop_
_atom_site_label
_atom_site_type_symbol
_atom_site_fract_x
_atom_site_fract_y
_atom_site_fract_z
_atom_site_U_iso_or_equiv
_atom_site_adp_type
_atom_site_occupancy
_atom_site_site_symmetry_order
_atom_site_calc_flag
_atom_site_refinement_flags_posn
_atom_site_refinement_flags_adp
_atom_site_refinement_flags_occupancy
_atom_site_disorder_assembly
_atom_site_disorder_group
K2 K 1.000000 0.53041(5) 0.750000 0.0460(3) Uani 1 2 d S T P . .
K1 K 0.500000 0.79644(4) 0.750000 0.0370(2) Uani 1 2 d S T P . .
Si2 Si 0.91102(8) 0.62631(5) 0.96053(4) 0.0472(3) Uani 1 1 d . . . . .
Si1 Si 0.58220(8) 0.40831(5) 0.93376(4) 0.0469(3) Uani 1 1 d . . . . .
C3 C 0.7328(3) 0.46699(15) 0.86475(12) 0.0340(6) Uani 1 1 d . . . . .
C4 C 0.6831(3) 0.59185(14) 0.88633(12) 0.0327(6) Uani 1 1 d . . . . .
C11 C 0.6735(3) 0.39874(15) 0.87814(13) 0.0362(7) Uani 1 1 d . . . . .
C5 C 0.7814(3) 0.64659(15) 0.91072(12) 0.0354(7) Uani 1 1 d . . . . .
C8 C 1.0002(4) 0.6993(2) 0.9690(2) 0.0702(13) Uani 1 1 d . . . . .
H8A H 1.031440 0.708437 0.936405 0.105 Uiso 1 1 calc R U . . .
H8B H 1.062446 0.693412 0.997270 0.105 Uiso 1 1 calc R U . . .
H8C H 0.952533 0.733613 0.977797 0.105 Uiso 1 1 calc R U . . .
C6 C 1.0051(3) 0.5674(2) 0.93773(17) 0.0581(11) Uani 1 1 d . . . . .
H6A H 0.967019 0.527425 0.936450 0.087 Uiso 1 1 calc R U . . .
H6B H 1.075494 0.565266 0.961895 0.087 Uiso 1 1 calc R U . . .
H6C H 1.022916 0.578225 0.902724 0.087 Uiso 1 1 calc R U . . .
C7 C 0.8666(4) 0.6083(3) 1.02475(16) 0.0658(13) Uani 1 1 d . . . . .
H7A H 0.823800 0.643007 1.036612 0.099 Uiso 1 1 calc R U . . .
H7B H 0.933856 0.600805 1.050013 0.099 Uiso 1 1 calc R U . . .
H7C H 0.818590 0.571599 1.021849 0.099 Uiso 1 1 calc R U . . .
C10 C 0.6526(4) 0.3770(3) 0.99524(18) 0.0748(15) Uani 1 1 d . . . . .
H10A H 0.669336 0.333383 0.990592 0.112 Uiso 1 1 calc R U . . .
H10B H 0.602641 0.381408 1.022593 0.112 Uiso 1 1 calc R U . . .
H10C H 0.723479 0.399311 1.005455 0.112 Uiso 1 1 calc R U . . .
C9 C 0.4429(4) 0.3748(3) 0.9139(2) 0.0775(15) Uani 1 1 d . . . . .
H9A H 0.412463 0.390645 0.879459 0.116 Uiso 1 1 calc R U . . .
H9B H 0.391465 0.385639 0.939483 0.116 Uiso 1 1 calc R U . . .
H9C H 0.449750 0.329992 0.912200 0.116 Uiso 1 1 calc R U . . .
B14 B 0.8605(3) 0.45190(17) 0.84350(16) 0.0376(8) Uani 1 1 d . . . . .
B1 B 0.7022(3) 0.52032(18) 0.90808(14) 0.0387(8) Uani 1 1 d . . . . .
H1 H 0.766361 0.520947 0.937100 0.046 Uiso 1 1 calc R U . . .
B7 B 0.6252(3) 0.61337(17) 0.82497(14) 0.0338(7) Uani 1 1 d . . . . .
H7 H 0.594661 0.579733 0.793477 0.041 Uiso 1 1 calc R U . . .
B10 B 0.5554(3) 0.68394(18) 0.83213(15) 0.0385(8) Uani 1 1 d . . . . .
B18 B 0.8320(3) 0.40818(17) 0.78520(16) 0.0383(8) Uani 1 1 d . . . . .
B17 B 0.6823(3) 0.39989(19) 0.77126(16) 0.0416(8) Uani 1 1 d . . . . .
H17 H 0.637771 0.397505 0.730401 0.050 Uiso 1 1 calc R U . . .
B21 B 0.7682(3) 0.33855(18) 0.80006(16) 0.0399(8) Uani 1 1 d . . . . .
B19 B 0.8796(3) 0.37062(18) 0.84510(17) 0.0411(8) Uani 1 1 d . . . . .
B20 B 0.7582(3) 0.33824(18) 0.86829(17) 0.0412(8) Uani 1 1 d . . . . .
H20 H 0.763028 0.294838 0.891778 0.049 Uiso 1 1 calc R U . . .
B15 B 0.8155(3) 0.40805(17) 0.89469(15) 0.0365(8) Uani 1 1 d . . . . .
H15 H 0.857865 0.411129 0.935905 0.044 Uiso 1 1 calc R U . . .
B12 B 0.6211(3) 0.43721(18) 0.82251(14) 0.0378(8) Uani 1 1 d . . . . .
H12 H 0.535488 0.459477 0.816283 0.045 Uiso 1 1 calc R U . . .
B13 B 0.7415(3) 0.46912(17) 0.79864(15) 0.0378(8) Uani 1 1 d . . . . .
H13 H 0.736193 0.512756 0.775474 0.045 Uiso 1 1 calc R U . . .
B3 B 0.6514(3) 0.64430(19) 0.93332(14) 0.0376(8) Uani 1 1 d . . . . .
H3 H 0.639627 0.630204 0.974111 0.045 Uiso 1 1 calc R U . . .
B9 B 0.7167(3) 0.71505(18) 0.91944(16) 0.0409(8) Uani 1 1 d . . . . .
H9 H 0.747199 0.748584 0.951020 0.049 Uiso 1 1 calc R U . . .
B8 B 0.5705(3) 0.70333(19) 0.89948(16) 0.0417(8) Uani 1 1 d . . . . .
H8 H 0.503788 0.729160 0.917662 0.050 Uiso 1 1 calc R U . . .
B2 B 0.5507(3) 0.62574(18) 0.87916(15) 0.0372(8) Uani 1 1 d . . . . .
H2 H 0.470735 0.600185 0.883915 0.045 Uiso 1 1 calc R U . . .
B5 B 0.7718(3) 0.62453(17) 0.84652(14) 0.0337(7) Uani 1 1 d . . . . .
H5 H 0.839569 0.597513 0.830160 0.040 Uiso 1 1 calc R U . . .
B4 B 0.7919(3) 0.70277(18) 0.86526(16) 0.0396(8) Uani 1 1 d . . . . .
H4 H 0.872288 0.727964 0.860617 0.048 Uiso 1 1 calc R U . . .
B6 B 0.6927(3) 0.68321(17) 0.81098(14) 0.0361(7) Uani 1 1 d . . . . .
B11 B 0.6580(3) 0.73982(18) 0.85653(16) 0.0404(8) Uani 1 1 d . . . . .
B16 B 0.6380(3) 0.35609(19) 0.82339(16) 0.0411(8) Uani 1 1 d . . . . .
H16 H 0.563181 0.324436 0.817237 0.049 Uiso 1 1 calc R U . . .
C1 C 0.5866(4) 0.4951(2) 0.93319(19) 0.0607(11) Uani 1 1 d . . . . .
H1A H 0.517576 0.511023 0.912065 0.073 Uiso 1 1 calc R U . . .
H1B H 0.587603 0.510678 0.969324 0.073 Uiso 1 1 calc R U . . .
H21 H 0.786(3) 0.2983(19) 0.7803(16) 0.050(11) Uiso 1 1 d . . . . .
H19 H 0.965(3) 0.3511(16) 0.8524(13) 0.031(8) Uiso 1 1 d . . . . .
H10 H 0.477(3) 0.6946(17) 0.8033(15) 0.043(10) Uiso 1 1 d . . . . .
H11 H 0.659(4) 0.789(2) 0.8448(16) 0.055(12) Uiso 1 1 d . . . . .
H6 H 0.704(3) 0.6973(17) 0.7706(15) 0.044(10) Uiso 1 1 d . . . . .
H14 H 0.919(4) 0.487(2) 0.8477(17) 0.057(12) Uiso 1 1 d . . . . .
O1 O 0.8235(4) 0.5519(3) 0.6803(2) 0.0483(12) Uani 0.5 1 d . . P A 1
C2S C 0.8717(5) 0.6092(3) 0.6890(2) 0.0326(12) Uani 0.5 1 d . . P A 1
C3S C 0.8839(7) 0.6746(4) 0.6910(4) 0.058(2) Uani 0.5 1 d . . P A 1
H3SA H 0.817090 0.692886 0.703826 0.087 Uiso 0.5 1 calc R U P A 1
H3SB H 0.890909 0.690315 0.655912 0.087 Uiso 0.5 1 calc R U P A 1
H3SC H 0.952003 0.685423 0.714671 0.087 Uiso 0.5 1 calc R U P A 1
C4S C 0.8176(7) 0.4559(4) 0.6387(4) 0.062(2) Uani 0.5 1 d . . P A 1
C13 C 0.9792(11) 0.6916(4) 0.7355(4) 0.069(3) Uani 0.5 1 d . . P A -1
C12 C 0.7763(9) 0.6549(5) 0.6506(4) 0.046(2) Uani 0.35 1 d . . P A -1
C14 C 0.7620(14) 0.5216(12) 0.6488(9) 0.068(7) Uani 0.5 1 d . . P . .
C2 C 0.7644(8) 0.6067(4) 0.6899(4) 0.0374(19) Uani 0.35 1 d . . P A -1
C15 C 0.7719(8) 0.5930(7) 0.6550(5) 0.043(3) Uani 0.3 1 d . . P A -1
C16 C 0.760(2) 0.5145(12) 0.6426(11) 0.077(8) Uani 0.5 1 d . . P A -1

loop_
_atom_site_aniso_label
_atom_site_aniso_U_11
_atom_site_aniso_U_22
_atom_site_aniso_U_33
_atom_site_aniso_U_23
_atom_site_aniso_U_13
_atom_site_aniso_U_12
K2 0.0433(6) 0.0414(6) 0.0511(6) 0.000 -0.0026(5) 0.000
K1 0.0389(5) 0.0317(5) 0.0414(5) 0.000 0.0092(4) 0.000
Si2 0.0348(5) 0.0622(7) 0.0434(5) -0.0068(4) -0.0001(4) 0.0184(4)
Si1 0.0326(5) 0.0669(7) 0.0432(5) 0.0057(5) 0.0129(4) 0.0016(4)
C3 0.0280(14) 0.0385(16) 0.0375(16) 0.0012(12) 0.0118(12) 0.0015(12)
C4 0.0284(14) 0.0378(16) 0.0318(15) 0.0007(12) 0.0035(11) 0.0045(12)
C11 0.0286(14) 0.0385(16) 0.0419(17) 0.0022(13) 0.0062(13) -0.0021(12)
C5 0.0294(14) 0.0405(16) 0.0363(16) -0.0060(13) 0.0039(12) 0.0049(12)
C8 0.050(2) 0.077(3) 0.079(3) -0.017(2) -0.013(2) 0.004(2)
C6 0.0362(18) 0.074(3) 0.063(2) -0.014(2) -0.0008(17) 0.0154(18)
C7 0.051(2) 0.100(4) 0.044(2) -0.010(2) -0.0052(18) 0.028(2)
C10 0.050(2) 0.122(5) 0.054(3) 0.026(3) 0.012(2) 0.007(3)
C9 0.046(2) 0.122(5) 0.068(3) 0.012(3) 0.017(2) -0.012(3)
B14 0.0311(17) 0.0370(18) 0.047(2) -0.0073(15) 0.0156(15) -0.0023(14)
B1 0.045(2) 0.0397(19) 0.0323(17) 0.0014(14) 0.0092(15) 0.0072(16)
B7 0.0296(16) 0.0385(18) 0.0330(17) 0.0038(14) 0.0024(13) 0.0024(13)
B10 0.0327(17) 0.0424(19) 0.0402(19) 0.0048(15) 0.0039(14) 0.0064(15)
B18 0.0381(19) 0.0332(17) 0.047(2) -0.0053(15) 0.0172(16) -0.0006(14)
B17 0.0391(19) 0.045(2) 0.042(2) -0.0047(16) 0.0082(16) 0.0023(16)
B21 0.0373(18) 0.0330(18) 0.051(2) -0.0043(15) 0.0123(16) -0.0022(14)
B19 0.0316(17) 0.0403(19) 0.053(2) -0.0031(16) 0.0112(16) 0.0044(14)
B20 0.0383(19) 0.0350(18) 0.052(2) 0.0011(16) 0.0120(16) 0.0019(15)
B15 0.0262(16) 0.0399(19) 0.044(2) -0.0010(15) 0.0054(14) 0.0019(13)
B12 0.0320(17) 0.046(2) 0.0360(18) 0.0022(15) 0.0071(14) 0.0045(15)
B13 0.0430(19) 0.0356(18) 0.0380(18) 0.0006(14) 0.0178(15) 0.0039(15)
B3 0.0298(16) 0.049(2) 0.0340(17) -0.0019(15) 0.0055(14) 0.0110(15)
B9 0.0388(19) 0.041(2) 0.042(2) -0.0069(15) 0.0018(15) 0.0131(15)
B8 0.0337(18) 0.051(2) 0.041(2) -0.0013(16) 0.0072(15) 0.0146(16)
B2 0.0265(16) 0.049(2) 0.0367(18) 0.0057(15) 0.0048(13) 0.0078(14)
B5 0.0281(16) 0.0383(18) 0.0359(17) -0.0023(14) 0.0087(13) 0.0046(13)
B4 0.0332(18) 0.0393(19) 0.047(2) -0.0022(15) 0.0071(15) 0.0001(14)
B6 0.0350(17) 0.0377(18) 0.0357(18) 0.0023(14) 0.0049(14) 0.0022(14)
B11 0.0383(19) 0.0372(19) 0.045(2) -0.0017(15) 0.0037(16) 0.0084(15)
B16 0.0337(18) 0.042(2) 0.048(2) -0.0050(16) 0.0107(16) -0.0057(15)
C1 0.060(2) 0.061(3) 0.067(3) 0.003(2) 0.030(2) 0.005(2)
O1 0.038(3) 0.064(3) 0.042(3) -0.005(2) 0.004(2) 0.009(2)
C2S 0.021(3) 0.046(3) 0.030(3) 0.012(2) 0.003(2) 0.010(2)
C3S 0.054(5) 0.057(5) 0.066(5) 0.013(4) 0.016(4) 0.019(4)
C4S 0.043(4) 0.066(5) 0.076(6) -0.012(4) 0.005(4) -0.009(4)
C13 0.085(9) 0.063(5) 0.060(7) 0.009(4) 0.010(6) 0.002(5)
C12 0.047(5) 0.036(5) 0.055(6) -0.003(4) 0.008(5) 0.002(4)
C14 0.030(6) 0.136(19) 0.035(6) 0.006(8) -0.005(5) 0.023(8)
C2 0.037(5) 0.035(4) 0.040(5) -0.009(4) 0.005(4) 0.008(4)
C15 0.014(4) 0.076(9) 0.035(6) 0.003(6) -0.009(4) 0.013(5)
C16 0.082(13) 0.068(9) 0.083(15) -0.012(8) 0.024(9) -0.022(8)

loop_
_atom_type_symbol
_atom_type_description
_atom_type_scat_dispersion_real
_atom_type_scat_dispersion_imag
_atom_type_scat_source
C C 0.0033 0.0016 'International Tables Vol C Tables 4.2.6.8 and 6.1.1.4'
H H 0.0000 0.0000 'International Tables Vol C Tables 4.2.6.8 and 6.1.1.4'
B B 0.0013 0.0007 'International Tables Vol C Tables 4.2.6.8 and 6.1.1.4'
K K 0.2009 0.2494 'International Tables Vol C Tables 4.2.6.8 and 6.1.1.4'
O O 0.0106 0.0060 'International Tables Vol C Tables 4.2.6.8 and 6.1.1.4'
Si Si 0.0817 0.0704 'International Tables Vol C Tables 4.2.6.8 and 6.1.1.4'

loop_
_citation_id
_citation_doi
_citation_year
1 10.26434/chemrxiv-2025-04xgt 2025

loop_
_geom_angle_atom_site_label_1
_geom_angle_atom_site_label_2
_geom_angle_atom_site_label_3
_geom_angle
_geom_angle_site_symmetry_1
_geom_angle_site_symmetry_3
_geom_angle_publ_flag
B14 K2 B14 122.04(12) . 2_756 ?
B14 K2 H14 15.2(9) . . ?
B14 K2 H14 130.8(9) 2_756 . ?
B14 K2 C13 121.4(2) . . ?
B14 K2 C13 116.2(2) 2_756 . ?
B18 K2 B14 29.22(9) . . ?
B18 K2 B14 97.95(9) 2_756 . ?
B18 K2 B14 29.22(9) 2_756 2_756 ?
B18 K2 B14 97.95(9) . 2_756 ?
B18 K2 B18 81.43(12) . 2_756 ?
B18 K2 H14 44.2(9) . . ?
B18 K2 H14 103.3(9) 2_756 . ?
B18 K2 C13 139.4(2) 2_756 . ?
B18 K2 C13 138.2(2) . . ?
O1 K2 B14 98.69(14) . . ?
O1 K2 B14 91.22(13) . 2_756 ?
O1 K2 B14 91.22(13) 2_756 . ?
O1 K2 B14 98.69(14) 2_756 2_756 ?
O1 K2 B18 83.16(14) 2_756 2_756 ?
O1 K2 B18 112.89(13) . 2_756 ?
O1 K2 B18 83.16(15) . . ?
O1 K2 B18 112.89(13) 2_756 . ?
O1 K2 H14 77.9(9) 2_756 . ?
O1 K2 H14 108.9(9) . . ?
O1 K2 O1 159.5(3) . 2_756 ?
O1 K2 C2S 30.14(19) 2_756 2_756 ?
O1 K2 C2S 129.5(2) . 2_756 ?
O1 K2 C2S 129.5(2) 2_756 . ?
O1 K2 C2S 30.14(19) . . ?
O1 K2 C13 86.3(2) 2_756 . ?
O1 K2 C13 73.2(2) . . ?
O1 K2 C2 22.17(19) . . ?
O1 K2 C2 139.0(2) 2_756 . ?
C2S K2 B14 101.01(15) 2_756 . ?
C2S K2 B14 115.52(14) . . ?
C2S K2 B14 101.01(15) . 2_756 ?
C2S K2 B14 115.53(14) 2_756 2_756 ?
C2S K2 B18 109.72(15) . . ?
C2S K2 B18 109.72(15) 2_756 2_756 ?
C2S K2 B18 129.46(15) 2_756 . ?
C2S K2 B18 129.46(15) . 2_756 ?
C2S K2 H14 85.8(9) 2_756 . ?
C2S K2 H14 119.0(9) . . ?
C2S K2 C2S 100.1(3) 2_756 . ?
C2S K2 C13 43.4(2) . . ?
C2S K2 C13 56.8(2) 2_756 . ?
C2S K2 C2 109.1(2) 2_756 . ?
C2S K2 C2 19.2(2) . . ?
C13 K2 H14 112.5(9) . . ?
C2 K2 B14 96.71(19) . . ?
C2 K2 B14 110.45(18) . 2_756 ?
C2 K2 B18 91.47(18) . . ?
C2 K2 B18 134.72(18) . 2_756 ?
C2 K2 H14 101.9(9) . . ?
C2 K2 C13 55.4(2) . . ?
B10 K1 B10 82.22(15) 2_656 . ?
B10 K1 B18 130.20(10) . 4_656 ?
B10 K1 B18 116.86(10) 2_656 4_656 ?
B10 K1 B18 130.20(10) 2_656 3_455 ?
B10 K1 B18 116.86(10) . 3_455 ?
B10 K1 B21 93.82(10) 2_656 4_656 ?
B10 K1 B21 110.55(10) 2_656 3_455 ?
B10 K1 B21 110.55(10) . 4_656 ?
B10 K1 B21 93.82(10) . 3_455 ?
B10 K1 B19 139.40(10) . 4_656 ?
B10 K1 B19 87.60(10) . 3_455 ?
B10 K1 B19 139.40(10) 2_656 3_455 ?
B10 K1 B19 87.60(10) 2_656 4_656 ?
B10 K1 B11 107.65(10) 2_656 . ?
B10 K1 B11 31.18(10) 2_656 2_656 ?
B10 K1 B11 107.65(10) . 2_656 ?
B10 K1 B11 31.18(10) . . ?
B10 K1 H10 19.0(8) . . ?
B10 K1 H10 71.3(8) 2_656 . ?
B10 K1 H11 124.5(8) 2_656 . ?
B10 K1 H11 49.6(9) . . ?
B18 K1 B18 86.54(13) 4_656 3_455 ?
B18 K1 B19 30.58(10) 3_455 3_455 ?
B18 K1 B19 99.65(10) 4_656 3_455 ?
B18 K1 B19 30.58(10) 4_656 4_656 ?
B18 K1 B19 99.65(10) 3_455 4_656 ?
B18 K1 B11 101.34(10) 4_656 . ?
B18 K1 B11 109.70(10) 3_455 . ?
B18 K1 B11 109.70(10) 4_656 2_656 ?
B18 K1 B11 101.34(10) 3_455 2_656 ?
B18 K1 H10 148.9(9) 4_656 . ?
B18 K1 H10 111.5(8) 3_455 . ?
B18 K1 H11 85.4(9) 4_656 . ?
B18 K1 H11 99.1(8) 3_455 . ?
B21 K1 B18 117.18(10) 3_455 4_656 ?
B21 K1 B18 30.64(9) 4_656 4_656 ?
B21 K1 B18 117.18(10) 4_656 3_455 ?
B21 K1 B18 30.64(9) 3_455 3_455 ?
B21 K1 B21 147.82(14) 4_656 3_455 ?
B21 K1 B19 30.97(10) 4_656 4_656 ?
B21 K1 B19 126.41(10) 4_656 3_455 ?
B21 K1 B19 126.41(10) 3_455 4_656 ?
B21 K1 B19 30.97(10) 3_455 3_455 ?
B21 K1 B11 101.00(10) 4_656 2_656 ?
B21 K1 B11 101.00(10) 3_455 . ?
B21 K1 B11 90.71(10) 3_455 2_656 ?
B21 K1 B11 90.71(10) 4_656 . ?
B21 K1 H10 83.4(8) 3_455 . ?
B21 K1 H10 125.4(8) 4_656 . ?
B21 K1 H11 81.8(9) 4_656 . ?
B21 K1 H11 99.9(8) 3_455 . ?
B19 K1 B19 123.14(14) 3_455 4_656 ?
B19 K1 H10 86.8(8) 3_455 . ?
B19 K1 H10 148.8(8) 4_656 . ?
B19 K1 H11 72.9(8) 3_455 . ?
B19 K1 H11 110.3(9) 4_656 . ?
B11 K1 B19 80.05(10) . 3_455 ?
B11 K1 B19 121.45(10) . 4_656 ?
B11 K1 B19 121.46(10) 2_656 3_455 ?
B11 K1 B19 80.05(10) 2_656 4_656 ?
B11 K1 B11 136.99(14) . 2_656 ?
B11 K1 H10 91.9(9) 2_656 . ?
B11 K1 H10 49.5(8) . . ?
B11 K1 H11 155.1(9) 2_656 . ?
B11 K1 H11 18.7(8) . . ?
H10 K1 H11 67.3(12) . . ?
C8 Si2 C5 105.77(19) . . ?
C6 Si2 C5 114.34(17) . . ?
C6 Si2 C8 105.5(2) . . ?
C7 Si2 C5 110.72(17) . . ?
C7 Si2 C8 106.9(2) . . ?
C7 Si2 C6 113.0(2) . . ?
C10 Si1 C11 111.57(19) . . ?
C10 Si1 C1 111.7(3) . . ?
C9 Si1 C11 108.9(2) . . ?
C9 Si1 C10 113.3(2) . . ?
C9 Si1 C1 115.0(3) . . ?
C1 Si1 C11 94.84(16) . . ?
C11 C3 B14 107.7(2) . . ?
C11 C3 B15 59.30(19) . . ?
C11 C3 B12 59.7(2) . . ?
C11 C3 B13 107.6(2) . . ?
B14 C3 B15 61.6(2) . . ?
B14 C3 B12 111.6(2) . . ?
B14 C3 B13 61.6(2) . . ?
B1 C3 C11 109.9(2) . . ?
B1 C3 B14 128.2(3) . . ?
B1 C3 B15 111.8(3) . . ?
B1 C3 B12 117.7(3) . . ?
B1 C3 B13 133.1(3) . . ?
B12 C3 B15 110.4(3) . . ?
B13 C3 B15 111.1(2) . . ?
B13 C3 B12 61.5(2) . . ?
C5 C4 B3 59.27(19) . . ?
B1 C4 C5 117.7(3) . . ?
B1 C4 B7 126.3(3) . . ?
B1 C4 B3 114.4(2) . . ?
B1 C4 B2 121.4(3) . . ?
B1 C4 B5 121.5(2) . . ?
B7 C4 C5 108.9(2) . . ?
B7 C4 B3 111.5(2) . . ?
B7 C4 B2 61.7(2) . . ?
B7 C4 B5 62.6(2) . . ?
B2 C4 C5 108.0(2) . . ?
B2 C4 B3 61.4(2) . . ?
B5 C4 C5 59.66(19) . . ?
B5 C4 B3 110.2(2) . . ?
B5 C4 B2 112.2(2) . . ?
C3 C11 Si1 110.1(2) . . ?
C3 C11 B15 61.5(2) . . ?
C3 C11 B12 61.2(2) . . ?
C3 C11 B16 112.1(3) . . ?
B20 C11 Si1 126.8(2) . . ?
B20 C11 C3 112.4(2) . . ?
B20 C11 B15 62.7(2) . . ?
B20 C11 B12 114.6(3) . . ?
B20 C11 B16 62.8(2) . . ?
B15 C11 Si1 115.8(2) . . ?
B15 C11 B12 113.5(3) . . ?
B12 C11 Si1 113.2(2) . . ?
B16 C11 Si1 125.2(2) . . ?
B16 C11 B15 114.3(3) . . ?
B16 C11 B12 62.9(2) . . ?
C4 C5 Si2 122.1(2) . . ?
B3 C5 Si2 116.4(2) . . ?
B3 C5 C4 60.6(2) . . ?
B9 C5 Si2 116.6(2) . . ?
B9 C5 C4 110.8(2) . . ?
B9 C5 B3 62.8(2) . . ?
B9 C5 B5 113.3(3) . . ?
B9 C5 B4 62.4(2) . . ?
B5 C5 Si2 122.1(2) . . ?
B5 C5 C4 59.62(19) . . ?
B5 C5 B3 111.3(2) . . ?
B4 C5 Si2 120.0(2) . . ?
B4 C5 C4 110.3(2) . . ?
B4 C5 B3 113.4(3) . . ?
B4 C5 B5 62.7(2) . . ?
Si2 C8 H8A 109.5 . . ?
Si2 C8 H8B 109.5 . . ?
Si2 C8 H8C 109.5 . . ?
H8A C8 H8B 109.5 . . ?
H8A C8 H8C 109.5 . . ?
H8B C8 H8C 109.5 . . ?
Si2 C6 H6A 109.5 . . ?
Si2 C6 H6B 109.5 . . ?
Si2 C6 H6C 109.5 . . ?
H6A C6 H6B 109.5 . . ?
H6A C6 H6C 109.5 . . ?
H6B C6 H6C 109.5 . . ?
Si2 C7 H7A 109.5 . . ?
Si2 C7 H7B 109.5 . . ?
Si2 C7 H7C 109.5 . . ?
H7A C7 H7B 109.5 . . ?
H7A C7 H7C 109.5 . . ?
H7B C7 H7C 109.5 . . ?
Si1 C10 H10A 109.5 . . ?
Si1 C10 H10B 109.5 . . ?
Si1 C10 H10C 109.5 . . ?
H10A C10 H10B 109.5 . . ?
H10A C10 H10C 109.5 . . ?
H10B C10 H10C 109.5 . . ?
Si1 C9 H9A 109.5 . . ?
Si1 C9 H9B 109.5 . . ?
Si1 C9 H9C 109.5 . . ?
H9A C9 H9B 109.5 . . ?
H9A C9 H9C 109.5 . . ?
H9B C9 H9C 109.5 . . ?
K2 B14 H14 49(2) . . ?
C3 B14 K2 129.5(2) . . ?
C3 B14 B18 106.9(3) . . ?
C3 B14 B19 107.4(3) . . ?
C3 B14 B15 60.1(2) . . ?
C3 B14 B13 59.6(2) . . ?
C3 B14 H14 116(2) . . ?
B18 B14 K2 74.86(17) . . ?
B18 B14 B19 59.9(2) . . ?
B18 B14 H14 123(2) . . ?
B19 B14 K2 115.28(19) . . ?
B19 B14 H14 130(3) . . ?
B15 B14 K2 169.6(2) . . ?
B15 B14 B18 107.4(3) . . ?
B15 B14 B19 59.7(2) . . ?
B15 B14 H14 126(2) . . ?
B13 B14 K2 81.60(18) . . ?
B13 B14 B18 60.1(2) . . ?
B13 B14 B19 108.5(3) . . ?
B13 B14 B15 108.4(3) . . ?
B13 B14 H14 113(2) . . ?
C3 B1 H1 107.4 . . ?
C4 B1 C3 117.1(3) . . ?
C4 B1 H1 107.4 . . ?
C4 B1 C1 110.7(3) . . ?
C1 B1 C3 106.4(3) . . ?
C1 B1 H1 107.4 . . ?
C4 B7 H7 123.3 . . ?
C4 B7 B10 106.4(3) . . ?
C4 B7 B2 59.58(19) . . ?
C4 B7 B5 58.76(19) . . ?
C4 B7 B6 106.4(3) . . ?
B10 B7 H7 122.0 . . ?
B10 B7 B5 107.6(3) . . ?
B10 B7 B6 60.4(2) . . ?
B2 B7 H7 121.7 . . ?
B2 B7 B10 59.8(2) . . ?
B2 B7 B5 107.4(3) . . ?
B2 B7 B6 108.2(3) . . ?
B5 B7 H7 122.2 . . ?
B6 B7 H7 121.8 . . ?
B6 B7 B5 59.8(2) . . ?
K1 B10 H10 48.6(19) . . ?
B7 B10 K1 130.4(2) . . ?
B7 B10 B8 108.5(3) . . ?
B7 B10 B6 60.1(2) . . ?
B7 B10 B11 108.8(3) . . ?
B7 B10 H10 117.7(19) . . ?
B8 B10 K1 116.5(2) . . ?
B8 B10 B6 108.4(3) . . ?
B8 B10 B11 60.6(2) . . ?
B8 B10 H10 124.4(19) . . ?
B2 B10 K1 166.0(2) . . ?
B2 B10 B7 60.0(2) . . ?
B2 B10 B8 60.4(2) . . ?
B2 B10 B6 108.2(3) . . ?
B2 B10 B11 109.1(3) . . ?
B2 B10 H10 120(2) . . ?
B6 B10 K1 85.83(18) . . ?
B6 B10 H10 120.4(19) . . ?
B11 B10 K1 77.88(18) . . ?
B11 B10 B6 60.1(2) . . ?
B11 B10 H10 124.0(19) . . ?
K1 B18 K2 96.02(9) 3_545 . ?
B14 B18 K2 75.92(17) . . ?
B14 B18 K1 124.2(2) . 3_545 ?
B14 B18 B17 107.9(3) . . ?
B14 B18 B19 60.3(2) . . ?
B17 B18 K2 127.6(2) . . ?
B17 B18 K1 119.1(2) . 3_545 ?
B21 B18 K2 169.6(2) . . ?
B21 B18 K1 73.65(17) . 3_545 ?
B21 B18 B14 108.7(3) . . ?
B21 B18 B17 60.7(2) . . ?
B21 B18 B19 60.9(2) . . ?
B21 B18 B13 108.4(3) . . ?
B19 B18 K2 116.3(2) . . ?
B19 B18 K1 76.31(17) . 3_545 ?
B19 B18 B17 109.4(3) . . ?
B13 B18 K2 81.94(18) . . ?
B13 B18 K1 175.5(2) . 3_545 ?
B13 B18 B14 59.3(2) . . ?
B13 B18 B17 60.0(2) . . ?
B13 B18 B19 108.2(3) . . ?
B18 B17 H17 122.7 . . ?
B18 B17 B21 59.1(2) . . ?
B18 B17 B12 107.0(3) . . ?
B18 B17 B16 106.4(3) . . ?
B21 B17 H17 122.4 . . ?
B12 B17 H17 122.0 . . ?
B12 B17 B21 107.3(3) . . ?
B13 B17 B18 59.7(2) . . ?
B13 B17 H17 122.2 . . ?
B13 B17 B21 107.0(3) . . ?
B13 B17 B12 59.6(2) . . ?
B13 B17 B16 107.2(3) . . ?
B16 B17 H17 122.4 . . ?
B16 B17 B21 59.5(2) . . ?
B16 B17 B12 59.9(2) . . ?
K1 B21 H21 50(2) 3_545 . ?
B18 B21 K1 75.70(17) . 3_545 ?
B18 B21 B17 60.2(2) . . ?
B18 B21 B19 60.1(2) . . ?
B18 B21 B20 107.6(3) . . ?
B18 B21 B16 107.8(3) . . ?
B18 B21 H21 120(2) . . ?
B17 B21 K1 120.3(2) . 3_545 ?
B17 B21 B19 108.5(3) . . ?
B17 B21 H21 124(2) . . ?
B19 B21 K1 77.10(17) . 3_545 ?
B19 B21 H21 118(2) . . ?
B20 B21 K1 123.0(2) . 3_545 ?
B20 B21 B17 108.1(3) . . ?
B20 B21 B19 59.6(2) . . ?
B20 B21 H21 121(2) . . ?
B16 B21 K1 175.0(2) . 3_545 ?
B16 B21 B17 60.1(2) . . ?
B16 B21 B19 107.6(3) . . ?
B16 B21 B20 59.8(2) . . ?
B16 B21 H21 126(2) . . ?
K1 B19 H19 58.4(18) 3_545 . ?
B14 B19 K1 121.3(2) . 3_545 ?
B14 B19 B21 106.8(3) . . ?
B14 B19 H19 120.1(18) . . ?
B18 B19 K1 73.11(17) . 3_545 ?
B18 B19 B14 59.8(2) . . ?
B18 B19 B21 59.0(2) . . ?
B18 B19 H19 121.2(18) . . ?
B21 B19 K1 71.92(17) . 3_545 ?
B21 B19 H19 123.8(18) . . ?
B20 B19 K1 119.1(2) . 3_545 ?
B20 B19 B14 107.2(3) . . ?
B20 B19 B18 106.9(3) . . ?
B20 B19 B21 59.8(2) . . ?
B20 B19 H19 124.2(18) . . ?
B15 B19 K1 179.0(2) . 3_545 ?
B15 B19 B14 59.6(2) . . ?
B15 B19 B18 107.2(3) . . ?
B15 B19 B21 107.4(3) . . ?
B15 B19 B20 59.9(2) . . ?
B15 B19 H19 121.8(18) . . ?
C11 B20 B21 104.9(3) . . ?
C11 B20 B19 105.3(3) . . ?
C11 B20 H20 124.5 . . ?
C11 B20 B15 58.8(2) . . ?
C11 B20 B16 58.7(2) . . ?
B21 B20 H20 122.2 . . ?
B19 B20 B21 60.6(2) . . ?
B19 B20 H20 121.9 . . ?
B15 B20 B21 108.0(3) . . ?
B15 B20 B19 59.8(2) . . ?
B15 B20 H20 121.7 . . ?
B16 B20 B21 59.8(2) . . ?
B16 B20 B19 108.5(3) . . ?
B16 B20 H20 121.5 . . ?
B16 B20 B15 107.7(3) . . ?
C3 B15 B14 58.3(2) . . ?
C3 B15 B19 106.9(3) . . ?
C3 B15 B20 107.1(3) . . ?
C3 B15 H15 122.7 . . ?
C11 B15 C3 59.16(19) . . ?
C11 B15 B14 105.0(3) . . ?
C11 B15 B19 105.4(3) . . ?
C11 B15 B20 58.5(2) . . ?
C11 B15 H15 124.1 . . ?
B14 B15 B19 60.8(2) . . ?
B14 B15 B20 108.4(3) . . ?
B14 B15 H15 122.3 . . ?
B19 B15 B20 60.3(2) . . ?
B19 B15 H15 122.1 . . ?
B20 B15 H15 121.6 . . ?
C3 B12 B17 106.6(3) . . ?
C3 B12 H12 122.6 . . ?
C3 B12 B13 58.8(2) . . ?
C3 B12 B16 106.7(3) . . ?
C11 B12 C3 59.06(19) . . ?
C11 B12 B17 105.0(3) . . ?
C11 B12 H12 124.2 . . ?
C11 B12 B13 104.9(3) . . ?
C11 B12 B16 58.2(2) . . ?
B17 B12 H12 122.5 . . ?
B13 B12 B17 60.0(2) . . ?
B13 B12 H12 122.6 . . ?
B13 B12 B16 107.5(3) . . ?
B16 B12 B17 60.0(2) . . ?
B16 B12 H12 122.1 . . ?
C3 B13 B14 58.8(2) . . ?
C3 B13 B18 106.6(3) . . ?
C3 B13 B17 107.6(3) . . ?
C3 B13 B12 59.7(2) . . ?
C3 B13 H13 123.0 . . ?
B14 B13 B18 60.6(2) . . ?
B14 B13 B17 109.2(3) . . ?
B14 B13 B12 107.9(3) . . ?
B14 B13 H13 121.4 . . ?
B18 B13 B17 60.3(2) . . ?
B18 B13 H13 121.9 . . ?
B17 B13 H13 121.0 . . ?
B12 B13 B18 108.1(3) . . ?
B12 B13 B17 60.4(2) . . ?
B12 B13 H13 121.6 . . ?
C4 B3 H3 122.4 . . ?
C4 B3 B9 106.9(3) . . ?
C4 B3 B8 106.5(3) . . ?
C4 B3 B2 58.93(19) . . ?
C5 B3 C4 60.14(19) . . ?
C5 B3 H3 123.2 . . ?
C5 B3 B9 58.3(2) . . ?
C5 B3 B8 105.5(3) . . ?
C5 B3 B2 106.7(2) . . ?
B9 B3 H3 122.2 . . ?
B8 B3 H3 122.6 . . ?
B8 B3 B9 59.7(2) . . ?
B8 B3 B2 60.3(2) . . ?
B2 B3 H3 121.9 . . ?
B2 B3 B9 107.9(3) . . ?
C5 B9 B3 58.9(2) . . ?
C5 B9 H9 123.8 . . ?
C5 B9 B8 106.1(3) . . ?
C5 B9 B4 59.0(2) . . ?
C5 B9 B11 106.2(3) . . ?
B3 B9 H9 121.9 . . ?
B8 B9 B3 59.8(2) . . ?
B8 B9 H9 121.6 . . ?
B8 B9 B11 60.9(2) . . ?
B4 B9 B3 107.6(3) . . ?
B4 B9 H9 121.6 . . ?
B4 B9 B8 108.8(3) . . ?
B4 B9 B11 60.2(2) . . ?
B11 B9 B3 108.4(3) . . ?
B11 B9 H9 121.5 . . ?
B10 B8 H8 122.5 . . ?
B10 B8 B2 59.4(2) . . ?
B10 B8 B11 59.9(2) . . ?
B3 B8 B10 107.0(3) . . ?
B3 B8 H8 121.9 . . ?
B3 B8 B2 59.9(2) . . ?
B3 B8 B11 107.8(3) . . ?
B9 B8 B10 107.3(3) . . ?
B9 B8 B3 60.5(2) . . ?
B9 B8 H8 121.7 . . ?
B9 B8 B2 108.2(3) . . ?
B9 B8 B11 59.5(2) . . ?
B2 B8 H8 121.8 . . ?
B2 B8 B11 107.8(3) . . ?
B11 B8 H8 121.9 . . ?
C4 B2 B7 58.70(19) . . ?
C4 B2 B10 106.0(2) . . ?
C4 B2 B3 59.66(19) . . ?
C4 B2 B8 106.8(3) . . ?
C4 B2 H2 123.3 . . ?
B7 B2 B3 107.7(2) . . ?
B7 B2 B8 108.5(3) . . ?
B7 B2 H2 121.7 . . ?
B10 B2 B7 60.2(2) . . ?
B10 B2 B3 107.7(3) . . ?
B10 B2 B8 60.2(2) . . ?
B10 B2 H2 122.1 . . ?
B3 B2 B8 59.9(2) . . ?
B3 B2 H2 121.8 . . ?
B8 B2 H2 121.6 . . ?
C4 B5 C5 60.72(19) . . ?
C4 B5 B7 58.65(19) . . ?
C4 B5 H5 122.0 . . ?
C4 B5 B4 107.9(2) . . ?
C4 B5 B6 106.4(2) . . ?
C5 B5 B7 106.6(2) . . ?
C5 B5 H5 123.0 . . ?
C5 B5 B4 58.6(2) . . ?
C5 B5 B6 105.4(2) . . ?
B7 B5 H5 122.1 . . ?
B7 B5 B4 108.0(2) . . ?
B4 B5 H5 121.8 . . ?
B6 B5 B7 60.0(2) . . ?
B6 B5 H5 123.0 . . ?
B6 B5 B4 59.7(2) . . ?
C5 B4 B9 58.7(2) . . ?
C5 B4 B5 58.8(2) . . ?
C5 B4 H4 124.0 . . ?
C5 B4 B6 105.8(3) . . ?
C5 B4 B11 105.8(3) . . ?
B9 B4 B5 107.2(3) . . ?
B9 B4 H4 122.0 . . ?
B9 B4 B11 60.0(2) . . ?
B5 B4 H4 121.9 . . ?
B6 B4 B9 108.0(3) . . ?
B6 B4 B5 60.0(2) . . ?
B6 B4 H4 121.9 . . ?
B6 B4 B11 60.6(2) . . ?
B11 B4 B5 108.2(3) . . ?
B11 B4 H4 121.8 . . ?
B7 B6 B10 59.5(2) . . ?
B7 B6 B11 108.1(3) . . ?
B7 B6 H6 122(2) . . ?
B10 B6 B11 59.9(2) . . ?
B10 B6 H6 120(2) . . ?
B5 B6 B7 60.1(2) . . ?
B5 B6 B10 107.2(3) . . ?
B5 B6 B11 108.0(3) . . ?
B5 B6 H6 125(2) . . ?
B4 B6 B7 108.6(3) . . ?
B4 B6 B10 107.6(3) . . ?
B4 B6 B5 60.3(2) . . ?
B4 B6 B11 59.9(2) . . ?
B4 B6 H6 122(2) . . ?
B11 B6 H6 119(2) . . ?
K1 B11 H11 56(2) . . ?
B10 B11 K1 70.94(17) . . ?
B10 B11 B8 59.5(2) . . ?
B10 B11 B6 59.9(2) . . ?
B10 B11 H11 126(2) . . ?
B9 B11 K1 167.9(2) . . ?
B9 B11 B10 106.9(3) . . ?
B9 B11 B8 59.5(2) . . ?
B9 B11 B4 59.9(2) . . ?
B9 B11 B6 107.2(3) . . ?
B9 B11 H11 122(2) . . ?
B8 B11 K1 111.0(2) . . ?
B8 B11 H11 128(2) . . ?
B4 B11 K1 132.2(2) . . ?
B4 B11 B10 107.3(3) . . ?
B4 B11 B8 107.4(3) . . ?
B4 B11 B6 59.5(2) . . ?
B4 B11 H11 116(2) . . ?
B6 B11 K1 82.36(18) . . ?
B6 B11 B8 107.3(3) . . ?
B6 B11 H11 118(2) . . ?
C11 B16 B17 105.5(3) . . ?
C11 B16 B21 105.2(3) . . ?
C11 B16 B20 58.5(2) . . ?
C11 B16 B12 58.9(2) . . ?
C11 B16 H16 124.5 . . ?
B17 B16 H16 121.7 . . ?
B21 B16 B17 60.5(2) . . ?
B21 B16 B12 108.2(3) . . ?
B21 B16 H16 122.0 . . ?
B20 B16 B17 108.8(3) . . ?
B20 B16 B21 60.3(2) . . ?
B20 B16 B12 107.9(3) . . ?
B20 B16 H16 121.3 . . ?
B12 B16 B17 60.1(2) . . ?
B12 B16 H16 121.6 . . ?
Si1 C1 H1A 109.5 . . ?
Si1 C1 H1B 109.5 . . ?
B1 C1 Si1 110.8(3) . . ?
B1 C1 H1A 109.5 . . ?
B1 C1 H1B 109.5 . . ?
H1A C1 H1B 108.1 . . ?
C2S O1 K2 76.7(3) . . ?
C2S O1 C2 54.3(5) . . ?
C2S O1 C16 144.0(11) . . ?
C14 O1 K2 136.1(10) . . ?
C14 O1 C2S 143.4(12) . . ?
C14 O1 C2 107.7(11) . . ?
C14 O1 C15 79.8(12) . . ?
C14 O1 C16 4(2) . . ?
C2 O1 K2 113.5(5) . . ?
C15 O1 K2 142.9(7) . . ?
C15 O1 C2S 66.2(7) . . ?
C15 O1 C2 41.8(7) . . ?
C15 O1 C16 82.3(12) . . ?
C16 O1 K2 132.9(11) . . ?
C16 O1 C2 111.7(12) . . ?
O1 C2S K2 73.2(3) . . ?
O1 C2S C3S 160.7(6) . . ?
O1 C2S C12 101.4(5) . . ?
O1 C2S C15 51.7(6) . . ?
C3S C2S K2 124.7(5) . . ?
C3S C2S C12 60.2(5) . . ?
C12 C2S K2 173.7(5) . . ?
C2 C2S K2 117.3(6) . . ?
C2 C2S O1 64.5(5) . . ?
C2 C2S C3S 98.0(7) . . ?
C2 C2S C12 56.6(6) . . ?
C2 C2S C15 41.1(6) . . ?
C15 C2S K2 124.9(7) . . ?
C15 C2S C3S 109.9(8) . . ?
C15 C2S C12 49.8(7) . . ?
C2S C3S H3SA 109.5 . . ?
C2S C3S H3SB 109.5 . . ?
C2S C3S H3SC 109.5 . . ?
C2S C3S C13 108.9(7) . . ?
C2S C3S C12 69.0(6) . . ?
H3SA C3S H3SB 109.5 . . ?
H3SA C3S H3SC 109.5 . . ?
H3SB C3S H3SC 109.5 . . ?
C13 C3S H3SA 101.6 . . ?
C13 C3S H3SB 117.5 . . ?
C13 C3S H3SC 9.1 . . ?
C13 C3S C12 173.0(9) . . ?
C12 C3S H3SA 73.4 . . ?
C12 C3S H3SB 69.2 . . ?
C12 C3S H3SC 177.1 . . ?
C16 C4S C14 6.1(16) . . ?
C3S C13 K2 82.9(5) . . ?
C3S C12 C2S 50.8(5) . . ?
C2 C12 C2S 46.3(5) . . ?
C2 C12 C3S 83.2(7) . . ?
C15 C12 C2S 53.7(6) . . ?
C15 C12 C3S 104.4(8) . . ?
C15 C12 C2 39.4(7) . . ?
O1 C14 C4S 111.5(11) . . ?
O1 C14 C15 50.3(11) . . ?
C15 C14 C4S 150.6(15) . . ?
O1 C2 K2 44.3(4) . . ?
O1 C2 C12 112.7(8) . . ?
C2S C2 K2 43.5(4) . . ?
C2S C2 O1 61.2(5) . . ?
C2S C2 C12 77.1(7) . . ?
C12 C2 K2 120.6(6) . . ?
C15 C2 K2 96.2(8) . . ?
C15 C2 O1 58.2(9) . . ?
C15 C2 C2S 77.9(9) . . ?
C15 C2 C12 63.3(11) . . ?
O1 C15 C2S 62.1(6) . . ?
O1 C15 C12 138.5(11) . . ?
O1 C15 C14 49.8(8) . . ?
O1 C15 C16 53.5(10) . . ?
C2S C15 C14 110.7(9) . . ?
C2S C15 C16 113.5(11) . . ?
C12 C15 C2S 76.6(9) . . ?
C12 C15 C14 169.4(13) . . ?
C12 C15 C16 164.7(13) . . ?
C14 C15 C16 4.7(16) . . ?
C2 C15 O1 80.0(10) . . ?
C2 C15 C2S 61.0(9) . . ?
C2 C15 C12 77.3(12) . . ?
C2 C15 C14 112.8(15) . . ?
C2 C15 C16 117.4(15) . . ?
O1 C16 C4S 109.6(17) . . ?
O1 C16 C15 44.2(8) . . ?
C4S C16 C15 147.4(17) . . ?

loop_
_geom_bond_atom_site_label_1
_geom_bond_atom_site_label_2
_geom_bond_distance
_geom_bond_site_symmetry_2
_geom_bond_publ_flag
K2 B14 3.529(4) . ?
K2 B14 3.529(4) 2_756 ?
K2 B18 3.512(4) . ?
K2 B18 3.512(4) 2_756 ?
K2 H14 2.96(4) . ?
K2 O1 2.630(5) 2_756 ?
K2 O1 2.630(5) . ?
K2 C2S 2.674(6) 2_756 ?
K2 C2S 2.674(6) . ?
K2 C13 3.535(10) . ?
K2 C2 3.453(9) . ?
K1 B10 3.251(4) . ?
K1 B10 3.251(4) 2_656 ?
K1 B18 3.342(4) 3_455 ?
K1 B18 3.342(4) 4_656 ?
K1 B21 3.309(4) 3_455 ?
K1 B21 3.309(4) 4_656 ?
K1 B19 3.394(4) 4_656 ?
K1 B19 3.394(4) 3_455 ?
K1 B11 3.363(4) . ?
K1 B11 3.364(4) 2_656 ?
K1 H10 2.64(4) . ?
K1 H11 2.90(4) . ?
Si2 C5 1.931(3) . ?
Si2 C8 1.908(5) . ?
Si2 C6 1.844(4) . ?
Si2 C7 1.840(5) . ?
Si1 C11 1.911(3) . ?
Si1 C10 1.830(5) . ?
Si1 C9 1.823(5) . ?
Si1 C1 1.890(5) . ?
C3 C11 1.698(4) . ?
C3 B14 1.706(4) . ?
C3 B1 1.681(5) . ?
C3 B15 1.739(5) . ?
C3 B12 1.735(5) . ?
C3 B13 1.720(5) . ?
C4 C5 1.731(5) . ?
C4 B1 1.662(5) . ?
C4 B7 1.711(5) . ?
C4 B3 1.739(5) . ?
C4 B2 1.726(5) . ?
C4 B5 1.713(5) . ?
C11 B20 1.696(5) . ?
C11 B15 1.700(5) . ?
C11 B12 1.710(5) . ?
C11 B16 1.699(5) . ?
C5 B3 1.716(5) . ?
C5 B9 1.704(5) . ?
C5 B5 1.713(5) . ?
C5 B4 1.709(5) . ?
C8 H8A 0.9800 . ?
C8 H8B 0.9800 . ?
C8 H8C 0.9800 . ?
C6 H6A 0.9800 . ?
C6 H6B 0.9800 . ?
C6 H6C 0.9800 . ?
C7 H7A 0.9800 . ?
C7 H7B 0.9800 . ?
C7 H7C 0.9800 . ?
C10 H10A 0.9800 . ?
C10 H10B 0.9800 . ?
C10 H10C 0.9800 . ?
C9 H9A 0.9800 . ?
C9 H9B 0.9800 . ?
C9 H9C 0.9800 . ?
B14 B18 1.776(5) . ?
B14 B19 1.784(5) . ?
B14 B15 1.763(5) . ?
B14 B13 1.753(6) . ?
B14 H14 1.03(5) . ?
B1 H1 1.0000 . ?
B1 C1 1.680(6) . ?
B7 H7 1.1200 . ?
B7 B10 1.767(5) . ?
B7 B2 1.763(5) . ?
B7 B5 1.778(5) . ?
B7 B6 1.777(5) . ?
B10 B8 1.774(6) . ?
B10 B2 1.759(5) . ?
B10 B6 1.781(5) . ?
B10 B11 1.781(6) . ?
B10 H10 1.14(4) . ?
B18 B17 1.778(6) . ?
B18 B21 1.758(5) . ?
B18 B19 1.777(6) . ?
B18 B13 1.768(5) . ?
B17 H17 1.1200 . ?
B17 B21 1.786(6) . ?
B17 B12 1.780(5) . ?
B17 B13 1.773(6) . ?
B17 B16 1.779(6) . ?
B21 B19 1.792(6) . ?
B21 B20 1.777(6) . ?
B21 B16 1.768(5) . ?
B21 H21 1.05(4) . ?
B19 B20 1.773(5) . ?
B19 B15 1.765(5) . ?
B19 H19 1.09(3) . ?
B20 H20 1.1200 . ?
B20 B15 1.767(5) . ?
B20 B16 1.767(6) . ?
B15 H15 1.1200 . ?
B12 H12 1.1200 . ?
B12 B13 1.766(5) . ?
B12 B16 1.778(6) . ?
B13 H13 1.1200 . ?
B3 H3 1.1200 . ?
B3 B9 1.781(6) . ?
B3 B8 1.769(5) . ?
B3 B2 1.770(5) . ?
B9 H9 1.1200 . ?
B9 B8 1.768(6) . ?
B9 B4 1.767(5) . ?
B9 B11 1.769(6) . ?
B8 H8 1.1200 . ?
B8 B2 1.776(6) . ?
B8 B11 1.794(6) . ?
B2 H2 1.1200 . ?
B5 H5 1.1200 . ?
B5 B4 1.779(5) . ?
B5 B6 1.773(5) . ?
B4 H4 1.1200 . ?
B4 B6 1.767(5) . ?
B4 B11 1.773(5) . ?
B6 B11 1.785(5) . ?
B6 H6 1.11(4) . ?
B11 H11 1.12(4) . ?
B16 H16 1.1200 . ?
C1 H1A 0.9900 . ?
C1 H1B 0.9900 . ?
O1 C2S 1.380(9) . ?
O1 C14 1.22(2) . ?
O1 C2 1.421(10) . ?
O1 C15 1.226(13) . ?
O1 C16 1.41(3) . ?
C2S C3S 1.432(11) . ?
C2S C12 1.725(12) . ?
C2S C2 1.278(11) . ?
C2S C15 1.429(12) . ?
C3S H3SA 0.9800 . ?
C3S H3SB 0.9800 . ?
C3S H3SC 0.9800 . ?
C3S C13 1.553(14) . ?
C3S C12 1.604(14) . ?
C4S C14 1.61(3) . ?
C4S C16 1.46(3) . ?
C12 C2 1.478(15) . ?
C12 C15 1.354(17) . ?
C14 C15 1.57(3) . ?
C2 C15 0.961(14) . ?
C15 C16 1.74(3) . ?

loop_
_geom_torsion_atom_site_label_1
_geom_torsion_atom_site_label_2
_geom_torsion_atom_site_label_3
_geom_torsion_atom_site_label_4
_geom_torsion
_geom_torsion_site_symmetry_1
_geom_torsion_site_symmetry_2
_geom_torsion_site_symmetry_3
_geom_torsion_site_symmetry_4
_geom_torsion_publ_flag
K2 B14 B18 K1 87.73(18) . . . 3_545 ?
K2 B14 B18 B17 -125.4(2) . . . . ?
K2 B14 B18 B21 170.3(3) . . . . ?
K2 B14 B18 B19 131.94(19) . . . . ?
K2 B14 B18 B13 -88.91(18) . . . . ?
K2 B14 B19 K1 -10.9(3) . . . 3_545 ?
K2 B14 B19 B18 -52.6(2) . . . . ?
K2 B14 B19 B21 -89.6(3) . . . . ?
K2 B14 B19 B20 -152.4(2) . . . . ?
K2 B14 B19 B15 169.7(3) . . . . ?
K2 B14 B15 C3 159.2(12) . . . . ?
K2 B14 B15 C11 -162.9(11) . . . . ?
K2 B14 B15 B19 -63.4(12) . . . . ?
K2 B14 B15 B20 -101.6(12) . . . . ?
K2 B14 B13 C3 -146.28(19) . . . . ?
K2 B14 B13 B18 77.31(17) . . . . ?
K2 B14 B13 B17 114.3(2) . . . . ?
K2 B14 B13 B12 178.4(2) . . . . ?
K2 B18 B17 B21 172.4(3) . . . . ?
K2 B18 B17 B12 -87.3(3) . . . . ?
K2 B18 B17 B13 -49.5(2) . . . . ?
K2 B18 B17 B16 -150.1(2) . . . . ?
K2 B18 B21 K1 -6.3(14) . . . 3_545 ?
K2 B18 B21 B17 -144.5(14) . . . . ?
K2 B18 B21 B19 76.9(14) . . . . ?
K2 B18 B21 B20 114.3(13) . . . . ?
K2 B18 B21 B16 177.4(12) . . . . ?
K2 B18 B19 K1 -90.00(14) . . . 3_545 ?
K2 B18 B19 B14 53.6(2) . . . . ?
K2 B18 B19 B21 -168.7(2) . . . . ?
K2 B18 B19 B20 154.0(2) . . . . ?
K2 B18 B19 B15 91.0(3) . . . . ?
K2 B18 B13 C3 -116.4(2) . . . . ?
K2 B18 B13 B14 -78.37(17) . . . . ?
K2 B18 B13 B17 142.5(2) . . . . ?
K2 B18 B13 B12 -179.2(2) . . . . ?
K2 O1 C2S C3S -159.1(19) . . . . ?
K2 O1 C2S C12 -176.6(5) . . . . ?
K2 O1 C2S C2 -132.5(6) . . . . ?
K2 O1 C2S C15 -179.1(7) . . . . ?
K2 O1 C14 C4S -16(3) . . . . ?
K2 O1 C14 C15 -169.1(13) . . . . ?
K2 O1 C2 C2S 51.5(6) . . . . ?
K2 O1 C2 C12 111.2(8) . . . . ?
K2 O1 C2 C15 144.9(10) . . . . ?
K2 O1 C15 C2S 1.4(11) . . . . ?
K2 O1 C15 C12 -3(2) . . . . ?
K2 O1 C15 C14 167.5(14) . . . . ?
K2 O1 C15 C2 -61.0(14) . . . . ?
K2 O1 C15 C16 163.7(15) . . . . ?
K2 O1 C16 C4S -10(3) . . . . ?
K2 O1 C16 C15 -166.6(12) . . . . ?
K2 C2S C3S C13 -2.4(9) . . . . ?
K2 C2S C3S C12 -175.3(6) . . . . ?
K2 C2S C2 O1 -52.6(5) . . . . ?
K2 C2S C2 C12 -177.8(6) . . . . ?
K2 C2S C2 C15 -112.8(10) . . . . ?
K2 C2S C15 O1 -1.0(8) . . . . ?
K2 C2S C15 C12 175.7(6) . . . . ?
K2 C2S C15 C14 -12.4(14) . . . . ?
K2 C2S C15 C2 93.0(10) . . . . ?
K2 C2S C15 C16 -16.5(15) . . . . ?
K2 C2 C15 O1 23.9(6) . . . . ?
K2 C2 C15 C2S -39.7(4) . . . . ?
K2 C2 C15 C12 -121.2(6) . . . . ?
K2 C2 C15 C14 62.2(10) . . . . ?
K2 C2 C15 C16 63.4(12) . . . . ?
K1 B10 B8 B3 -157.7(2) . . . . ?
K1 B10 B8 B9 -94.1(3) . . . . ?
K1 B10 B8 B2 164.5(2) . . . . ?
K1 B10 B8 B11 -56.6(2) . . . . ?
K1 B10 B2 C4 178.9(9) . . . . ?
K1 B10 B2 B7 140.8(10) . . . . ?
K1 B10 B2 B3 -118.5(9) . . . . ?
K1 B10 B2 B8 -80.6(10) . . . . ?
K1 B10 B6 B7 -142.3(2) . . . . ?
K1 B10 B6 B5 179.6(2) . . . . ?
K1 B10 B6 B4 116.1(2) . . . . ?
K1 B10 B6 B11 78.41(18) . . . . ?
K1 B10 B11 B9 167.5(2) . . . . ?
K1 B10 B11 B8 130.11(19) . . . . ?
K1 B10 B11 B4 -129.6(2) . . . . ?
K1 B10 B11 B6 -92.15(18) . . . . ?
K1 B18 B17 B21 47.0(2) 3_545 . . . ?
K1 B18 B17 B12 147.3(2) 3_545 . . . ?
K1 B18 B17 B13 -175.0(3) 3_545 . . . ?
K1 B18 B17 B16 84.4(3) 3_545 . . . ?
K1 B18 B21 B17 -138.3(2) 3_545 . . . ?
K1 B18 B21 B19 83.16(17) 3_545 . . . ?
K1 B18 B21 B20 120.5(2) 3_545 . . . ?
K1 B18 B21 B16 -176.3(3) 3_545 . . . ?
K1 B18 B19 B14 143.57(19) 3_545 . . . ?
K1 B18 B19 B21 -78.70(17) 3_545 . . . ?
K1 B18 B19 B20 -116.0(2) 3_545 . . . ?
K1 B18 B19 B15 -179.0(2) 3_545 . . . ?
K1 B21 B19 B14 118.2(2) 3_545 . . . ?
K1 B21 B19 B18 80.76(17) 3_545 . . . ?
K1 B21 B19 B20 -141.4(2) 3_545 . . . ?
K1 B21 B19 B15 -179.2(3) 3_545 . . . ?
K1 B21 B20 C11 145.8(2) 3_545 . . . ?
K1 B21 B20 B19 46.5(2) 3_545 . . . ?
K1 B21 B20 B15 84.3(3) 3_545 . . . ?
K1 B21 B20 B16 -175.2(3) 3_545 . . . ?
K1 B19 B20 C11 -141.5(2) 3_545 . . . ?
K1 B19 B20 B21 -42.7(2) 3_545 . . . ?
K1 B19 B20 B15 179.8(3) 3_545 . . . ?
K1 B19 B20 B16 -80.0(3) 3_545 . . . ?
Si2 C5 B3 C4 -113.6(2) . . . . ?
Si2 C5 B3 B9 107.9(3) . . . . ?
Si2 C5 B3 B8 146.0(2) . . . . ?
Si2 C5 B3 B2 -151.0(2) . . . . ?
Si2 C5 B9 B3 -107.6(3) . . . . ?
Si2 C5 B9 B8 -145.8(2) . . . . ?
Si2 C5 B9 B4 111.7(3) . . . . ?
Si2 C5 B9 B11 150.4(2) . . . . ?
Si2 C5 B5 C4 111.0(3) . . . . ?
Si2 C5 B5 B7 148.8(2) . . . . ?
Si2 C5 B5 B4 -109.9(3) . . . . ?
Si2 C5 B5 B6 -148.5(2) . . . . ?
Si2 C5 B4 B9 -106.3(3) . . . . ?
Si2 C5 B4 B5 113.1(2) . . . . ?
Si2 C5 B4 B6 151.9(2) . . . . ?
Si2 C5 B4 B11 -144.9(2) . . . . ?
Si1 C11 B20 B21 154.7(2) . . . . ?
Si1 C11 B20 B19 -142.2(3) . . . . ?
Si1 C11 B20 B15 -103.1(3) . . . . ?
Si1 C11 B20 B16 115.2(3) . . . . ?
Si1 C11 B15 C3 -100.0(2) . . . . ?
Si1 C11 B15 B14 -137.5(2) . . . . ?
Si1 C11 B15 B19 159.3(2) . . . . ?
Si1 C11 B15 B20 119.9(3) . . . . ?
Si1 C11 B12 C3 101.1(2) . . . . ?
Si1 C11 B12 B17 -158.3(2) . . . . ?
Si1 C11 B12 B13 139.4(2) . . . . ?
Si1 C11 B12 B16 -119.0(2) . . . . ?
Si1 C11 B16 B17 139.8(3) . . . . ?
Si1 C11 B16 B21 -157.3(2) . . . . ?
Si1 C11 B16 B20 -117.4(3) . . . . ?
Si1 C11 B16 B12 100.4(3) . . . . ?
C3 C11 B20 B21 -64.7(3) . . . . ?
C3 C11 B20 B19 -1.6(4) . . . . ?
C3 C11 B20 B15 37.6(3) . . . . ?
C3 C11 B20 B16 -104.2(3) . . . . ?
C3 C11 B15 B14 -37.5(2) . . . . ?
C3 C11 B15 B19 -100.7(3) . . . . ?
C3 C11 B15 B20 -140.1(3) . . . . ?
C3 C11 B12 B17 100.6(3) . . . . ?
C3 C11 B12 B13 38.3(2) . . . . ?
C3 C11 B12 B16 139.9(2) . . . . ?
C3 C11 B16 B17 1.9(3) . . . . ?
C3 C11 B16 B21 64.8(3) . . . . ?
C3 C11 B16 B20 104.7(3) . . . . ?
C3 C11 B16 B12 -37.5(2) . . . . ?
C3 B14 B18 K2 127.3(2) . . . . ?
C3 B14 B18 K1 -144.9(2) . . . 3_545 ?
C3 B14 B18 B17 1.9(4) . . . . ?
C3 B14 B18 B21 -62.4(3) . . . . ?
C3 B14 B18 B19 -100.7(3) . . . . ?
C3 B14 B18 B13 38.4(2) . . . . ?
C3 B14 B19 K1 141.4(2) . . . 3_545 ?
C3 B14 B19 B18 99.7(3) . . . . ?
C3 B14 B19 B21 62.7(3) . . . . ?
C3 B14 B19 B20 -0.1(4) . . . . ?
C3 B14 B19 B15 -37.9(3) . . . . ?
C3 B14 B15 C11 37.9(2) . . . . ?
C3 B14 B15 B19 137.4(3) . . . . ?
C3 B14 B15 B20 99.2(3) . . . . ?
C3 B14 B13 B18 -136.4(3) . . . . ?
C3 B14 B13 B17 -99.4(3) . . . . ?
C3 B14 B13 B12 -35.4(2) . . . . ?
C3 B1 C1 Si1 29.9(4) . . . . ?
C3 B12 B13 B14 35.0(2) . . . . ?
C3 B12 B13 B18 99.0(3) . . . . ?
C3 B12 B13 B17 137.3(3) . . . . ?
C3 B12 B16 C11 35.2(2) . . . . ?
C3 B12 B16 B17 -99.9(3) . . . . ?
C3 B12 B16 B21 -61.9(3) . . . . ?
C3 B12 B16 B20 1.9(3) . . . . ?
C4 C5 B3 B9 -138.6(3) . . . . ?
C4 C5 B3 B8 -100.4(3) . . . . ?
C4 C5 B3 B2 -37.4(2) . . . . ?
C4 C5 B9 B3 38.1(2) . . . . ?
C4 C5 B9 B8 -0.2(3) . . . . ?
C4 C5 B9 B4 -102.7(3) . . . . ?
C4 C5 B9 B11 -63.9(3) . . . . ?
C4 C5 B5 B7 37.8(2) . . . . ?
C4 C5 B5 B4 139.1(2) . . . . ?
C4 C5 B5 B6 100.5(3) . . . . ?
C4 C5 B4 B9 103.6(3) . . . . ?
C4 C5 B4 B5 -37.0(2) . . . . ?
C4 C5 B4 B6 1.8(3) . . . . ?
C4 C5 B4 B11 65.0(3) . . . . ?
C4 B1 C1 Si1 158.1(3) . . . . ?
C4 B7 B10 K1 153.0(2) . . . . ?
C4 B7 B10 B8 -1.2(3) . . . . ?
C4 B7 B10 B2 -38.5(2) . . . . ?
C4 B7 B10 B6 99.8(3) . . . . ?
C4 B7 B10 B11 63.1(3) . . . . ?
C4 B7 B2 B10 136.1(3) . . . . ?
C4 B7 B2 B3 35.5(2) . . . . ?
C4 B7 B2 B8 98.8(3) . . . . ?
C4 B7 B5 C5 -38.8(2) . . . . ?
C4 B7 B5 B4 -100.4(3) . . . . ?
C4 B7 B5 B6 -137.2(3) . . . . ?
C4 B7 B6 B10 -99.9(3) . . . . ?
C4 B7 B6 B5 37.3(2) . . . . ?
C4 B7 B6 B4 0.0(3) . . . . ?
C4 B7 B6 B11 -63.5(3) . . . . ?
C4 B3 B9 C5 -36.9(2) . . . . ?
C4 B3 B9 B8 99.6(3) . . . . ?
C4 B3 B9 B4 -2.2(3) . . . . ?
C4 B3 B9 B11 61.4(3) . . . . ?
C4 B3 B8 B10 0.3(4) . . . . ?
C4 B3 B8 B9 -100.3(3) . . . . ?
C4 B3 B8 B2 37.8(2) . . . . ?
C4 B3 B8 B11 -62.8(3) . . . . ?
C4 B3 B2 B7 -35.1(2) . . . . ?
C4 B3 B2 B10 -98.6(3) . . . . ?
C4 B3 B2 B8 -136.7(3) . . . . ?
C4 B5 B4 C5 36.9(2) . . . . ?
C4 B5 B4 B9 2.3(3) . . . . ?
C4 B5 B4 B6 -99.0(3) . . . . ?
C4 B5 B4 B11 -60.9(3) . . . . ?
C4 B5 B6 B7 -37.2(2) . . . . ?
C4 B5 B6 B10 0.6(3) . . . . ?
C4 B5 B6 B4 101.4(3) . . . . ?
C4 B5 B6 B11 63.8(3) . . . . ?
C11 Si1 C1 B1 -24.4(3) . . . . ?
C11 C3 B14 K2 146.2(2) . . . . ?
C11 C3 B14 B18 62.1(3) . . . . ?
C11 C3 B14 B19 -0.8(3) . . . . ?
C11 C3 B14 B15 -38.6(2) . . . . ?
C11 C3 B14 B13 100.8(3) . . . . ?
C11 C3 B1 C4 -145.6(3) . . . . ?
C11 C3 B1 C1 -21.3(4) . . . . ?
C11 C3 B15 B14 136.3(3) . . . . ?
C11 C3 B15 B19 98.2(3) . . . . ?
C11 C3 B15 B20 34.9(2) . . . . ?
C11 C3 B12 B17 -97.8(3) . . . . ?
C11 C3 B12 B13 -135.6(3) . . . . ?
C11 C3 B12 B16 -34.9(2) . . . . ?
C11 C3 B13 B14 -101.0(3) . . . . ?
C11 C3 B13 B18 -62.2(3) . . . . ?
C11 C3 B13 B17 1.2(3) . . . . ?
C11 C3 B13 B12 39.4(2) . . . . ?
C11 B20 B15 C3 -35.2(2) . . . . ?
C11 B20 B15 B14 -96.7(3) . . . . ?
C11 B20 B15 B19 -135.2(3) . . . . ?
C11 B20 B16 B17 97.1(3) . . . . ?
C11 B20 B16 B21 134.6(3) . . . . ?
C11 B20 B16 B12 33.4(2) . . . . ?
C11 B12 B13 C3 -38.4(2) . . . . ?
C11 B12 B13 B14 -3.4(3) . . . . ?
C11 B12 B13 B18 60.6(3) . . . . ?
C11 B12 B13 B17 98.9(3) . . . . ?
C11 B12 B16 B17 -135.1(3) . . . . ?
C11 B12 B16 B21 -97.1(3) . . . . ?
C11 B12 B16 B20 -33.3(2) . . . . ?
C5 C4 B1 C3 -113.5(3) . . . . ?
C5 C4 B1 C1 124.4(3) . . . . ?
C5 C4 B7 B10 -62.1(3) . . . . ?
C5 C4 B7 B2 -100.8(3) . . . . ?
C5 C4 B7 B5 38.8(2) . . . . ?
C5 C4 B7 B6 1.1(3) . . . . ?
C5 C4 B3 B9 36.1(2) . . . . ?
C5 C4 B3 B8 98.7(3) . . . . ?
C5 C4 B3 B2 137.2(3) . . . . ?
C5 C4 B2 B7 102.2(3) . . . . ?
C5 C4 B2 B10 63.5(3) . . . . ?
C5 C4 B2 B3 -37.9(2) . . . . ?
C5 C4 B2 B8 0.4(3) . . . . ?
C5 C4 B5 B7 -136.6(2) . . . . ?
C5 C4 B5 B4 -36.0(2) . . . . ?
C5 C4 B5 B6 -98.7(3) . . . . ?
C5 B3 B9 B8 136.5(3) . . . . ?
C5 B3 B9 B4 34.6(2) . . . . ?
C5 B3 B9 B11 98.3(3) . . . . ?
C5 B3 B8 B10 63.1(3) . . . . ?
C5 B3 B8 B9 -37.4(2) . . . . ?
C5 B3 B8 B2 100.7(3) . . . . ?
C5 B3 B8 B11 0.0(4) . . . . ?
C5 B3 B2 C4 38.0(2) . . . . ?
C5 B3 B2 B7 2.9(3) . . . . ?
C5 B3 B2 B10 -60.6(3) . . . . ?
C5 B3 B2 B8 -98.7(3) . . . . ?
C5 B9 B8 B10 -62.3(3) . . . . ?
C5 B9 B8 B3 37.9(2) . . . . ?
C5 B9 B8 B2 0.4(4) . . . . ?
C5 B9 B8 B11 -99.9(3) . . . . ?
C5 B9 B4 B5 34.6(2) . . . . ?
C5 B9 B4 B6 97.9(3) . . . . ?
C5 B9 B4 B11 136.1(3) . . . . ?
C5 B9 B11 K1 140.3(10) . . . . ?
C5 B9 B11 B10 62.4(3) . . . . ?
C5 B9 B11 B8 99.7(3) . . . . ?
C5 B9 B11 B4 -38.2(3) . . . . ?
C5 B9 B11 B6 -0.6(4) . . . . ?
C5 B5 B4 B9 -34.6(2) . . . . ?
C5 B5 B4 B6 -135.9(3) . . . . ?
C5 B5 B4 B11 -97.8(3) . . . . ?
C5 B5 B6 B7 -100.6(3) . . . . ?
C5 B5 B6 B10 -62.8(3) . . . . ?
C5 B5 B6 B4 38.0(2) . . . . ?
C5 B5 B6 B11 0.4(3) . . . . ?
C5 B4 B6 B7 -1.1(3) . . . . ?
C5 B4 B6 B10 61.9(3) . . . . ?
C5 B4 B6 B5 -38.2(2) . . . . ?
C5 B4 B6 B11 99.6(3) . . . . ?
C5 B4 B11 K1 -141.6(2) . . . . ?
C5 B4 B11 B10 -61.9(3) . . . . ?
C5 B4 B11 B9 38.0(3) . . . . ?
C5 B4 B11 B8 0.8(4) . . . . ?
C5 B4 B11 B6 -99.5(3) . . . . ?
C10 Si1 C1 B1 91.1(3) . . . . ?
C9 Si1 C1 B1 -138.0(3) . . . . ?
B14 C3 C11 Si1 148.8(2) . . . . ?
B14 C3 C11 B20 1.6(4) . . . . ?
B14 C3 C11 B15 39.6(3) . . . . ?
B14 C3 C11 B12 -105.1(3) . . . . ?
B14 C3 C11 B16 -66.9(3) . . . . ?
B14 C3 B1 C4 80.2(4) . . . . ?
B14 C3 B1 C1 -155.5(3) . . . . ?
B14 C3 B15 C11 -136.3(3) . . . . ?
B14 C3 B15 B19 -38.1(2) . . . . ?
B14 C3 B15 B20 -101.4(3) . . . . ?
B14 C3 B12 C11 98.5(3) . . . . ?
B14 C3 B12 B17 0.7(4) . . . . ?
B14 C3 B12 B13 -37.1(3) . . . . ?
B14 C3 B12 B16 63.6(3) . . . . ?
B14 C3 B13 B18 38.8(2) . . . . ?
B14 C3 B13 B17 102.2(3) . . . . ?
B14 C3 B13 B12 140.4(3) . . . . ?
B14 B18 B17 B21 -101.8(3) . . . . ?
B14 B18 B17 B12 -1.5(4) . . . . ?
B14 B18 B17 B13 36.2(3) . . . . ?
B14 B18 B17 B16 -64.4(3) . . . . ?
B14 B18 B21 K1 -121.2(2) . . . 3_545 ?
B14 B18 B21 B17 100.5(3) . . . . ?
B14 B18 B21 B19 -38.1(3) . . . . ?
B14 B18 B21 B20 -0.7(4) . . . . ?
B14 B18 B21 B16 62.4(4) . . . . ?
B14 B18 B19 K1 -143.57(19) . . . 3_545 ?
B14 B18 B19 B21 137.7(3) . . . . ?
B14 B18 B19 B20 100.4(3) . . . . ?
B14 B18 B19 B15 37.4(2) . . . . ?
B14 B18 B13 C3 -38.0(2) . . . . ?
B14 B18 B13 B17 -139.1(3) . . . . ?
B14 B18 B13 B12 -100.8(3) . . . . ?
B14 B19 B20 C11 1.0(4) . . . . ?
B14 B19 B20 B21 99.8(3) . . . . ?
B14 B19 B20 B15 -37.7(3) . . . . ?
B14 B19 B20 B16 62.6(4) . . . . ?
B14 B19 B15 C3 37.0(2) . . . . ?
B14 B19 B15 C11 98.8(3) . . . . ?
B14 B19 B15 B20 137.4(3) . . . . ?
B1 C3 C11 Si1 5.0(3) . . . . ?
B1 C3 C11 B20 -142.2(3) . . . . ?
B1 C3 C11 B15 -104.1(3) . . . . ?
B1 C3 C11 B12 111.1(3) . . . . ?
B1 C3 C11 B16 149.3(3) . . . . ?
B1 C3 B14 K2 -78.9(4) . . . . ?
B1 C3 B14 B18 -162.9(3) . . . . ?
B1 C3 B14 B19 134.1(3) . . . . ?
B1 C3 B14 B15 96.4(3) . . . . ?
B1 C3 B14 B13 -124.2(4) . . . . ?
B1 C3 B15 C11 100.9(3) . . . . ?
B1 C3 B15 B14 -122.8(3) . . . . ?
B1 C3 B15 B19 -160.9(3) . . . . ?
B1 C3 B15 B20 135.8(3) . . . . ?
B1 C3 B12 C11 -98.1(3) . . . . ?
B1 C3 B12 B17 164.1(3) . . . . ?
B1 C3 B12 B13 126.4(3) . . . . ?
B1 C3 B12 B16 -132.9(3) . . . . ?
B1 C3 B13 B14 117.2(4) . . . . ?
B1 C3 B13 B18 156.0(3) . . . . ?
B1 C3 B13 B17 -140.6(3) . . . . ?
B1 C3 B13 B12 -102.5(4) . . . . ?
B1 C4 C5 Si2 1.1(4) . . . . ?
B1 C4 C5 B3 -103.3(3) . . . . ?
B1 C4 C5 B9 -142.4(3) . . . . ?
B1 C4 C5 B5 112.2(3) . . . . ?
B1 C4 C5 B4 150.5(3) . . . . ?
B1 C4 B7 B10 148.5(3) . . . . ?
B1 C4 B7 B2 109.9(3) . . . . ?
B1 C4 B7 B5 -110.5(3) . . . . ?
B1 C4 B7 B6 -148.3(3) . . . . ?
B1 C4 B3 C5 108.9(3) . . . . ?
B1 C4 B3 B9 145.0(3) . . . . ?
B1 C4 B3 B8 -152.3(3) . . . . ?
B1 C4 B3 B2 -113.9(3) . . . . ?
B1 C4 B2 B7 -117.3(3) . . . . ?
B1 C4 B2 B10 -156.0(3) . . . . ?
B1 C4 B2 B3 102.6(3) . . . . ?
B1 C4 B2 B8 140.9(3) . . . . ?
B1 C4 B5 C5 -105.8(3) . . . . ?
B1 C4 B5 B7 117.6(3) . . . . ?
B1 C4 B5 B4 -141.8(3) . . . . ?
B1 C4 B5 B6 155.5(3) . . . . ?
B7 C4 C5 Si2 -151.2(2) . . . . ?
B7 C4 C5 B3 104.3(3) . . . . ?
B7 C4 C5 B9 65.3(3) . . . . ?
B7 C4 C5 B5 -40.2(2) . . . . ?
B7 C4 C5 B4 -1.8(3) . . . . ?
B7 C4 B1 C3 33.5(4) . . . . ?
B7 C4 B1 C1 -88.6(4) . . . . ?
B7 C4 B3 C5 -99.8(3) . . . . ?
B7 C4 B3 B9 -63.8(3) . . . . ?
B7 C4 B3 B8 -1.1(3) . . . . ?
B7 C4 B3 B2 37.4(3) . . . . ?
B7 C4 B2 B10 -38.8(2) . . . . ?
B7 C4 B2 B3 -140.1(3) . . . . ?
B7 C4 B2 B8 -101.8(3) . . . . ?
B7 C4 B5 C5 136.6(2) . . . . ?
B7 C4 B5 B4 100.6(3) . . . . ?
B7 C4 B5 B6 37.9(2) . . . . ?
B7 B10 B8 B3 0.6(4) . . . . ?
B7 B10 B8 B9 64.2(3) . . . . ?
B7 B10 B8 B2 -37.2(2) . . . . ?
B7 B10 B8 B11 101.6(3) . . . . ?
B7 B10 B2 C4 38.1(2) . . . . ?
B7 B10 B2 B3 100.7(3) . . . . ?
B7 B10 B2 B8 138.5(3) . . . . ?
B7 B10 B6 B5 -38.1(2) . . . . ?
B7 B10 B6 B4 -101.7(3) . . . . ?
B7 B10 B6 B11 -139.3(3) . . . . ?
B7 B10 B11 K1 128.8(2) . . . . ?
B7 B10 B11 B9 -63.7(3) . . . . ?
B7 B10 B11 B8 -101.1(3) . . . . ?
B7 B10 B11 B4 -0.8(4) . . . . ?
B7 B10 B11 B6 36.6(2) . . . . ?
B7 B5 B4 C5 98.9(3) . . . . ?
B7 B5 B4 B9 64.3(3) . . . . ?
B7 B5 B4 B6 -37.0(2) . . . . ?
B7 B5 B4 B11 1.0(3) . . . . ?
B7 B5 B6 B10 37.8(2) . . . . ?
B7 B5 B6 B4 138.7(3) . . . . ?
B7 B5 B6 B11 101.0(3) . . . . ?
B7 B6 B11 K1 -108.6(2) . . . . ?
B7 B6 B11 B10 -36.2(2) . . . . ?
B7 B6 B11 B9 63.7(3) . . . . ?
B7 B6 B11 B8 1.1(3) . . . . ?
B7 B6 B11 B4 101.4(3) . . . . ?
B10 B7 B2 C4 -136.1(3) . . . . ?
B10 B7 B2 B3 -100.6(3) . . . . ?
B10 B7 B2 B8 -37.3(2) . . . . ?
B10 B7 B5 C4 98.9(3) . . . . ?
B10 B7 B5 C5 60.1(3) . . . . ?
B10 B7 B5 B4 -1.5(3) . . . . ?
B10 B7 B5 B6 -38.3(2) . . . . ?
B10 B7 B6 B5 137.1(3) . . . . ?
B10 B7 B6 B4 99.9(3) . . . . ?
B10 B7 B6 B11 36.4(2) . . . . ?
B10 B8 B2 C4 99.2(3) . . . . ?
B10 B8 B2 B7 37.3(2) . . . . ?
B10 B8 B2 B3 137.4(3) . . . . ?
B10 B8 B11 K1 50.8(2) . . . . ?
B10 B8 B11 B9 -137.6(3) . . . . ?
B10 B8 B11 B4 -100.3(3) . . . . ?
B10 B8 B11 B6 -37.6(2) . . . . ?
B10 B6 B11 K1 -72.36(17) . . . . ?
B10 B6 B11 B9 100.0(3) . . . . ?
B10 B6 B11 B8 37.4(2) . . . . ?
B10 B6 B11 B4 137.7(3) . . . . ?
B18 B14 B19 K1 41.7(2) . . . 3_545 ?
B18 B14 B19 B21 -37.1(2) . . . . ?
B18 B14 B19 B20 -99.9(3) . . . . ?
B18 B14 B19 B15 -137.7(3) . . . . ?
B18 B14 B15 C3 -99.8(3) . . . . ?
B18 B14 B15 C11 -61.9(3) . . . . ?
B18 B14 B15 B19 37.6(3) . . . . ?
B18 B14 B15 B20 -0.7(3) . . . . ?
B18 B14 B13 C3 136.4(3) . . . . ?
B18 B14 B13 B17 37.0(2) . . . . ?
B18 B14 B13 B12 101.1(3) . . . . ?
B18 B17 B21 K1 -48.4(2) . . . 3_545 ?
B18 B17 B21 B19 37.2(3) . . . . ?
B18 B17 B21 B20 100.3(3) . . . . ?
B18 B17 B21 B16 137.4(3) . . . . ?
B18 B17 B12 C3 0.5(3) . . . . ?
B18 B17 B12 C11 -61.1(3) . . . . ?
B18 B17 B12 B13 37.8(3) . . . . ?
B18 B17 B12 B16 -99.5(3) . . . . ?
B18 B17 B13 C3 -99.4(3) . . . . ?
B18 B17 B13 B14 -37.1(3) . . . . ?
B18 B17 B13 B12 -137.3(3) . . . . ?
B18 B17 B16 C11 61.6(3) . . . . ?
B18 B17 B16 B21 -37.3(2) . . . . ?
B18 B17 B16 B20 0.2(4) . . . . ?
B18 B17 B16 B12 100.5(3) . . . . ?
B18 B21 B19 K1 -80.76(17) . . . 3_545 ?
B18 B21 B19 B14 37.4(2) . . . . ?
B18 B21 B19 B20 137.8(3) . . . . ?
B18 B21 B19 B15 100.0(3) . . . . ?
B18 B21 B20 C11 61.8(3) . . . . ?
B18 B21 B20 B19 -37.6(3) . . . . ?
B18 B21 B20 B15 0.3(4) . . . . ?
B18 B21 B20 B16 100.8(3) . . . . ?
B18 B21 B16 C11 -61.3(3) . . . . ?
B18 B21 B16 B17 38.1(3) . . . . ?
B18 B21 B16 B20 -100.3(3) . . . . ?
B18 B21 B16 B12 0.3(4) . . . . ?
B18 B19 B20 C11 -61.8(3) . . . . ?
B18 B19 B20 B21 37.0(2) . . . . ?
B18 B19 B20 B15 -100.5(3) . . . . ?
B18 B19 B20 B16 -0.3(4) . . . . ?
B18 B19 B15 C3 -0.6(3) . . . . ?
B18 B19 B15 C11 61.3(3) . . . . ?
B18 B19 B15 B14 -37.5(3) . . . . ?
B18 B19 B15 B20 99.9(3) . . . . ?
B17 B18 B21 K1 138.3(2) . . . 3_545 ?
B17 B18 B21 B19 -138.6(3) . . . . ?
B17 B18 B21 B20 -101.2(3) . . . . ?
B17 B18 B21 B16 -38.1(3) . . . . ?
B17 B18 B19 K1 116.4(2) . . . 3_545 ?
B17 B18 B19 B14 -100.0(3) . . . . ?
B17 B18 B19 B21 37.7(3) . . . . ?
B17 B18 B19 B20 0.4(3) . . . . ?
B17 B18 B19 B15 -62.6(3) . . . . ?
B17 B18 B13 C3 101.1(3) . . . . ?
B17 B18 B13 B14 139.1(3) . . . . ?
B17 B18 B13 B12 38.3(3) . . . . ?
B17 B21 B19 K1 -118.0(2) . . . 3_545 ?
B17 B21 B19 B14 0.1(3) . . . . ?
B17 B21 B19 B18 -37.3(2) . . . . ?
B17 B21 B19 B20 100.6(3) . . . . ?
B17 B21 B19 B15 62.8(3) . . . . ?
B17 B21 B20 C11 -1.9(3) . . . . ?
B17 B21 B20 B19 -101.2(3) . . . . ?
B17 B21 B20 B15 -63.3(3) . . . . ?
B17 B21 B20 B16 37.2(3) . . . . ?
B17 B21 B16 C11 -99.5(3) . . . . ?
B17 B21 B16 B20 -138.5(3) . . . . ?
B17 B21 B16 B12 -37.8(3) . . . . ?
B17 B12 B13 C3 -137.3(3) . . . . ?
B17 B12 B13 B14 -102.3(3) . . . . ?
B17 B12 B13 B18 -38.3(3) . . . . ?
B17 B12 B16 C11 135.1(3) . . . . ?
B17 B12 B16 B21 38.0(3) . . . . ?
B17 B12 B16 B20 101.8(3) . . . . ?
B21 B18 B17 B12 100.3(3) . . . . ?
B21 B18 B17 B13 138.1(3) . . . . ?
B21 B18 B17 B16 37.5(3) . . . . ?
B21 B18 B19 K1 78.70(17) . . . 3_545 ?
B21 B18 B19 B14 -137.7(3) . . . . ?
B21 B18 B19 B20 -37.3(3) . . . . ?
B21 B18 B19 B15 -100.3(3) . . . . ?
B21 B18 B13 C3 63.3(3) . . . . ?
B21 B18 B13 B14 101.3(3) . . . . ?
B21 B18 B13 B17 -37.9(3) . . . . ?
B21 B18 B13 B12 0.5(4) . . . . ?
B21 B17 B12 C3 62.7(3) . . . . ?
B21 B17 B12 C11 1.1(3) . . . . ?
B21 B17 B12 B13 99.9(3) . . . . ?
B21 B17 B12 B16 -37.3(3) . . . . ?
B21 B17 B13 C3 -62.6(3) . . . . ?
B21 B17 B13 B14 -0.3(3) . . . . ?
B21 B17 B13 B18 36.8(3) . . . . ?
B21 B17 B13 B12 -100.4(3) . . . . ?
B21 B17 B16 C11 98.9(3) . . . . ?
B21 B17 B16 B20 37.5(3) . . . . ?
B21 B17 B16 B12 137.8(3) . . . . ?
B21 B19 B20 C11 -98.8(3) . . . . ?
B21 B19 B20 B15 -137.5(3) . . . . ?
B21 B19 B20 B16 -37.3(3) . . . . ?
B21 B19 B15 C3 -62.7(3) . . . . ?
B21 B19 B15 C11 -0.9(3) . . . . ?
B21 B19 B15 B14 -99.7(3) . . . . ?
B21 B19 B15 B20 37.7(3) . . . . ?
B21 B20 B15 C3 61.7(3) . . . . ?
B21 B20 B15 C11 96.9(3) . . . . ?
B21 B20 B15 B14 0.2(3) . . . . ?
B21 B20 B15 B19 -38.3(3) . . . . ?
B21 B20 B16 C11 -134.6(3) . . . . ?
B21 B20 B16 B17 -37.5(3) . . . . ?
B21 B20 B16 B12 -101.2(3) . . . . ?
B19 B14 B18 K2 -131.94(19) . . . . ?
B19 B14 B18 K1 -44.2(2) . . . 3_545 ?
B19 B14 B18 B17 102.6(3) . . . . ?
B19 B14 B18 B21 38.4(3) . . . . ?
B19 B14 B18 B13 139.2(3) . . . . ?
B19 B14 B15 C3 -137.4(3) . . . . ?
B19 B14 B15 C11 -99.5(3) . . . . ?
B19 B14 B15 B20 -38.3(3) . . . . ?
B19 B14 B13 C3 99.8(3) . . . . ?
B19 B14 B13 B18 -36.6(2) . . . . ?
B19 B14 B13 B17 0.4(3) . . . . ?
B19 B14 B13 B12 64.4(3) . . . . ?
B19 B18 B17 B21 -37.8(3) . . . . ?
B19 B18 B17 B12 62.5(3) . . . . ?
B19 B18 B17 B13 100.3(3) . . . . ?
B19 B18 B17 B16 -0.3(3) . . . . ?
B19 B18 B21 K1 -83.16(17) . . . 3_545 ?
B19 B18 B21 B17 138.6(3) . . . . ?
B19 B18 B21 B20 37.4(2) . . . . ?
B19 B18 B21 B16 100.5(3) . . . . ?
B19 B18 B13 C3 -1.3(3) . . . . ?
B19 B18 B13 B14 36.7(3) . . . . ?
B19 B18 B13 B17 -102.4(3) . . . . ?
B19 B18 B13 B12 -64.1(3) . . . . ?
B19 B21 B20 C11 99.4(3) . . . . ?
B19 B21 B20 B15 37.9(3) . . . . ?
B19 B21 B20 B16 138.4(3) . . . . ?
B19 B21 B16 C11 2.1(4) . . . . ?
B19 B21 B16 B17 101.6(3) . . . . ?
B19 B21 B16 B20 -36.9(3) . . . . ?
B19 B21 B16 B12 63.7(3) . . . . ?
B19 B20 B15 C3 100.0(3) . . . . ?
B19 B20 B15 C11 135.2(3) . . . . ?
B19 B20 B15 B14 38.5(3) . . . . ?
B19 B20 B16 C11 -97.0(3) . . . . ?
B19 B20 B16 B17 0.1(4) . . . . ?
B19 B20 B16 B21 37.6(3) . . . . ?
B19 B20 B16 B12 -63.5(3) . . . . ?
B20 C11 B15 C3 140.1(3) . . . . ?
B20 C11 B15 B14 102.6(3) . . . . ?
B20 C11 B15 B19 39.4(3) . . . . ?
B20 C11 B12 C3 -103.1(3) . . . . ?
B20 C11 B12 B17 -2.5(4) . . . . ?
B20 C11 B12 B13 -64.8(3) . . . . ?
B20 C11 B12 B16 36.8(3) . . . . ?
B20 C11 B16 B17 -102.8(3) . . . . ?
B20 C11 B16 B21 -39.9(3) . . . . ?
B20 C11 B16 B12 -142.2(3) . . . . ?
B20 B21 B19 K1 141.4(2) . . . 3_545 ?
B20 B21 B19 B14 -100.4(3) . . . . ?
B20 B21 B19 B18 -137.8(3) . . . . ?
B20 B21 B19 B15 -37.8(3) . . . . ?
B20 B21 B16 C11 39.0(2) . . . . ?
B20 B21 B16 B17 138.5(3) . . . . ?
B20 B21 B16 B12 100.7(3) . . . . ?
B20 B19 B15 C3 -100.4(3) . . . . ?
B20 B19 B15 C11 -38.6(3) . . . . ?
B20 B19 B15 B14 -137.4(3) . . . . ?
B15 C3 C11 Si1 109.2(2) . . . . ?
B15 C3 C11 B20 -38.0(3) . . . . ?
B15 C3 C11 B12 -144.7(3) . . . . ?
B15 C3 C11 B16 -106.5(3) . . . . ?
B15 C3 B14 K2 -175.2(3) . . . . ?
B15 C3 B14 B18 100.7(3) . . . . ?
B15 C3 B14 B19 37.7(3) . . . . ?
B15 C3 B14 B13 139.4(3) . . . . ?
B15 C3 B1 C4 150.4(3) . . . . ?
B15 C3 B1 C1 -85.3(3) . . . . ?
B15 C3 B12 C11 32.0(2) . . . . ?
B15 C3 B12 B17 -65.8(3) . . . . ?
B15 C3 B12 B13 -103.6(3) . . . . ?
B15 C3 B12 B16 -2.9(3) . . . . ?
B15 C3 B13 B14 -37.9(3) . . . . ?
B15 C3 B13 B18 0.9(3) . . . . ?
B15 C3 B13 B17 64.3(3) . . . . ?
B15 C3 B13 B12 102.5(3) . . . . ?
B15 C11 B20 B21 -102.2(3) . . . . ?
B15 C11 B20 B19 -39.2(3) . . . . ?
B15 C11 B20 B16 -141.8(3) . . . . ?
B15 C11 B12 C3 -33.6(2) . . . . ?
B15 C11 B12 B17 67.0(3) . . . . ?
B15 C11 B12 B13 4.7(4) . . . . ?
B15 C11 B12 B16 106.3(3) . . . . ?
B15 C11 B16 B17 -65.7(3) . . . . ?
B15 C11 B16 B21 -2.8(4) . . . . ?
B15 C11 B16 B20 37.1(3) . . . . ?
B15 C11 B16 B12 -105.1(3) . . . . ?
B15 B14 B18 K2 -169.4(2) . . . . ?
B15 B14 B18 K1 -81.7(3) . . . 3_545 ?
B15 B14 B18 B17 65.1(3) . . . . ?
B15 B14 B18 B21 0.9(4) . . . . ?
B15 B14 B18 B19 -37.5(2) . . . . ?
B15 B14 B18 B13 101.6(3) . . . . ?
B15 B14 B19 K1 179.4(3) . . . 3_545 ?
B15 B14 B19 B18 137.7(3) . . . . ?
B15 B14 B19 B21 100.6(3) . . . . ?
B15 B14 B19 B20 37.8(3) . . . . ?
B15 B14 B13 C3 36.5(2) . . . . ?
B15 B14 B13 B18 -99.9(3) . . . . ?
B15 B14 B13 B17 -62.9(3) . . . . ?
B15 B14 B13 B12 1.2(3) . . . . ?
B15 B19 B20 C11 38.7(3) . . . . ?
B15 B19 B20 B21 137.5(3) . . . . ?
B15 B19 B20 B16 100.2(3) . . . . ?
B15 B20 B16 C11 -33.7(2) . . . . ?
B15 B20 B16 B17 63.4(3) . . . . ?
B15 B20 B16 B21 100.9(3) . . . . ?
B15 B20 B16 B12 -0.3(3) . . . . ?
B12 C3 C11 Si1 -106.1(2) . . . . ?
B12 C3 C11 B20 106.7(3) . . . . ?
B12 C3 C11 B15 144.7(3) . . . . ?
B12 C3 C11 B16 38.2(2) . . . . ?
B12 C3 B14 K2 82.4(3) . . . . ?
B12 C3 B14 B18 -1.6(4) . . . . ?
B12 C3 B14 B19 -64.6(3) . . . . ?
B12 C3 B14 B15 -102.3(3) . . . . ?
B12 C3 B14 B13 37.1(3) . . . . ?
B12 C3 B1 C4 -80.2(4) . . . . ?
B12 C3 B1 C1 44.1(4) . . . . ?
B12 C3 B15 C11 -32.1(2) . . . . ?
B12 C3 B15 B14 104.1(3) . . . . ?
B12 C3 B15 B19 66.1(3) . . . . ?
B12 C3 B15 B20 2.7(3) . . . . ?
B12 C3 B13 B14 -140.4(3) . . . . ?
B12 C3 B13 B18 -101.6(3) . . . . ?
B12 C3 B13 B17 -38.2(3) . . . . ?
B12 C11 B20 B21 2.7(4) . . . . ?
B12 C11 B20 B19 65.8(3) . . . . ?
B12 C11 B20 B15 105.0(3) . . . . ?
B12 C11 B20 B16 -36.8(3) . . . . ?
B12 C11 B15 C3 33.5(3) . . . . ?
B12 C11 B15 B14 -4.0(3) . . . . ?
B12 C11 B15 B19 -67.2(3) . . . . ?
B12 C11 B15 B20 -106.7(3) . . . . ?
B12 C11 B16 B17 39.4(3) . . . . ?
B12 C11 B16 B21 102.3(3) . . . . ?
B12 C11 B16 B20 142.2(3) . . . . ?
B12 B17 B21 K1 -148.2(2) . . . 3_545 ?
B12 B17 B21 B18 -99.8(3) . . . . ?
B12 B17 B21 B19 -62.6(3) . . . . ?
B12 B17 B21 B20 0.5(4) . . . . ?
B12 B17 B21 B16 37.5(3) . . . . ?
B12 B17 B13 C3 37.8(2) . . . . ?
B12 B17 B13 B14 100.2(3) . . . . ?
B12 B17 B13 B18 137.3(3) . . . . ?
B12 B17 B16 C11 -38.8(2) . . . . ?
B12 B17 B16 B21 -137.8(3) . . . . ?
B12 B17 B16 B20 -100.3(3) . . . . ?
B13 C3 C11 Si1 -146.3(2) . . . . ?
B13 C3 C11 B20 66.5(3) . . . . ?
B13 C3 C11 B15 104.6(3) . . . . ?
B13 C3 C11 B12 -40.2(2) . . . . ?
B13 C3 C11 B16 -2.0(3) . . . . ?
B13 C3 B14 K2 45.4(3) . . . . ?
B13 C3 B14 B18 -38.7(3) . . . . ?
B13 C3 B14 B19 -101.6(3) . . . . ?
B13 C3 B14 B15 -139.4(3) . . . . ?
B13 C3 B1 C4 -4.5(5) . . . . ?
B13 C3 B1 C1 119.8(4) . . . . ?
B13 C3 B15 C11 -98.4(3) . . . . ?
B13 C3 B15 B14 37.8(3) . . . . ?
B13 C3 B15 B19 -0.2(3) . . . . ?
B13 C3 B15 B20 -63.6(3) . . . . ?
B13 C3 B12 C11 135.6(3) . . . . ?
B13 C3 B12 B17 37.8(2) . . . . ?
B13 C3 B12 B16 100.7(3) . . . . ?
B13 B14 B18 K2 88.91(18) . . . . ?
B13 B14 B18 K1 176.6(3) . . . 3_545 ?
B13 B14 B18 B17 -36.5(3) . . . . ?
B13 B14 B18 B21 -100.8(3) . . . . ?
B13 B14 B18 B19 -139.2(3) . . . . ?
B13 B14 B19 K1 78.4(3) . . . 3_545 ?
B13 B14 B19 B18 36.7(2) . . . . ?
B13 B14 B19 B21 -0.3(3) . . . . ?
B13 B14 B19 B20 -63.1(3) . . . . ?
B13 B14 B19 B15 -100.9(3) . . . . ?
B13 B14 B15 C3 -36.3(2) . . . . ?
B13 B14 B15 C11 1.6(3) . . . . ?
B13 B14 B15 B19 101.1(3) . . . . ?
B13 B14 B15 B20 62.9(3) . . . . ?
B13 B18 B17 B21 -138.1(3) . . . . ?
B13 B18 B17 B12 -37.7(3) . . . . ?
B13 B18 B17 B16 -100.6(3) . . . . ?
B13 B18 B21 K1 175.8(3) . . . 3_545 ?
B13 B18 B21 B17 37.6(3) . . . . ?
B13 B18 B21 B19 -101.0(3) . . . . ?
B13 B18 B21 B20 -63.6(3) . . . . ?
B13 B18 B21 B16 -0.5(4) . . . . ?
B13 B18 B19 K1 -179.9(2) . . . 3_545 ?
B13 B18 B19 B14 -36.3(2) . . . . ?
B13 B18 B19 B21 101.4(3) . . . . ?
B13 B18 B19 B20 64.1(3) . . . . ?
B13 B18 B19 B15 1.1(4) . . . . ?
B13 B17 B21 K1 -85.5(3) . . . 3_545 ?
B13 B17 B21 B18 -37.1(2) . . . . ?
B13 B17 B21 B19 0.1(3) . . . . ?
B13 B17 B21 B20 63.2(3) . . . . ?
B13 B17 B21 B16 100.2(3) . . . . ?
B13 B17 B12 C3 -37.2(2) . . . . ?
B13 B17 B12 C11 -98.8(3) . . . . ?
B13 B17 B12 B16 -137.2(3) . . . . ?
B13 B17 B16 C11 -1.0(4) . . . . ?
B13 B17 B16 B21 -100.0(3) . . . . ?
B13 B17 B16 B20 -62.5(3) . . . . ?
B13 B17 B16 B12 37.8(3) . . . . ?
B13 B12 B16 C11 97.1(3) . . . . ?
B13 B12 B16 B17 -38.1(3) . . . . ?
B13 B12 B16 B21 -0.1(4) . . . . ?
B13 B12 B16 B20 63.8(3) . . . . ?
B3 C4 C5 Si2 104.4(3) . . . . ?
B3 C4 C5 B9 -39.0(3) . . . . ?
B3 C4 C5 B5 -144.5(3) . . . . ?
B3 C4 C5 B4 -106.2(3) . . . . ?
B3 C4 B1 C3 179.8(3) . . . . ?
B3 C4 B1 C1 57.7(4) . . . . ?
B3 C4 B7 B10 1.4(3) . . . . ?
B3 C4 B7 B2 -37.2(3) . . . . ?
B3 C4 B7 B5 102.4(3) . . . . ?
B3 C4 B7 B6 64.6(3) . . . . ?
B3 C4 B2 B7 140.1(3) . . . . ?
B3 C4 B2 B10 101.4(3) . . . . ?
B3 C4 B2 B8 38.3(3) . . . . ?
B3 C4 B5 C5 32.1(2) . . . . ?
B3 C4 B5 B7 -104.4(3) . . . . ?
B3 C4 B5 B4 -3.8(3) . . . . ?
B3 C4 B5 B6 -66.6(3) . . . . ?
B3 C5 B9 B8 -38.3(3) . . . . ?
B3 C5 B9 B4 -140.8(3) . . . . ?
B3 C5 B9 B11 -102.0(3) . . . . ?
B3 C5 B5 C4 -32.9(2) . . . . ?
B3 C5 B5 B7 4.9(3) . . . . ?
B3 C5 B5 B4 106.2(3) . . . . ?
B3 C5 B5 B6 67.6(3) . . . . ?
B3 C5 B4 B9 37.8(3) . . . . ?
B3 C5 B4 B5 -102.8(3) . . . . ?
B3 C5 B4 B6 -64.0(3) . . . . ?
B3 C5 B4 B11 -0.8(4) . . . . ?
B3 B9 B8 B10 -100.2(3) . . . . ?
B3 B9 B8 B2 -37.5(3) . . . . ?
B3 B9 B8 B11 -137.8(3) . . . . ?
B3 B9 B4 C5 -34.6(2) . . . . ?
B3 B9 B4 B5 0.0(3) . . . . ?
B3 B9 B4 B6 63.2(3) . . . . ?
B3 B9 B4 B11 101.5(3) . . . . ?
B3 B9 B11 K1 78.3(12) . . . . ?
B3 B9 B11 B10 0.4(3) . . . . ?
B3 B9 B11 B8 37.7(2) . . . . ?
B3 B9 B11 B4 -100.2(3) . . . . ?
B3 B9 B11 B6 -62.6(3) . . . . ?
B3 B8 B2 C4 -38.2(2) . . . . ?
B3 B8 B2 B7 -100.1(3) . . . . ?
B3 B8 B2 B10 -137.4(3) . . . . ?
B3 B8 B11 K1 150.5(2) . . . . ?
B3 B8 B11 B10 99.8(3) . . . . ?
B3 B8 B11 B9 -37.9(3) . . . . ?
B3 B8 B11 B4 -0.5(4) . . . . ?
B3 B8 B11 B6 62.2(3) . . . . ?
B9 C5 B3 C4 138.6(3) . . . . ?
B9 C5 B3 B8 38.1(3) . . . . ?
B9 C5 B3 B2 101.1(3) . . . . ?
B9 C5 B5 C4 -101.4(3) . . . . ?
B9 C5 B5 B7 -63.6(3) . . . . ?
B9 C5 B5 B4 37.7(3) . . . . ?
B9 C5 B5 B6 -0.8(3) . . . . ?
B9 C5 B4 B5 -140.6(3) . . . . ?
B9 C5 B4 B6 -101.8(3) . . . . ?
B9 C5 B4 B11 -38.6(3) . . . . ?
B9 B3 B8 B10 100.6(3) . . . . ?
B9 B3 B8 B2 138.1(3) . . . . ?
B9 B3 B8 B11 37.5(3) . . . . ?
B9 B3 B2 C4 99.3(3) . . . . ?
B9 B3 B2 B7 64.2(3) . . . . ?
B9 B3 B2 B10 0.7(3) . . . . ?
B9 B3 B2 B8 -37.3(2) . . . . ?
B9 B8 B2 C4 -0.5(4) . . . . ?
B9 B8 B2 B7 -62.4(3) . . . . ?
B9 B8 B2 B10 -99.7(3) . . . . ?
B9 B8 B2 B3 37.7(3) . . . . ?
B9 B8 B11 K1 -171.6(2) . . . . ?
B9 B8 B11 B10 137.6(3) . . . . ?
B9 B8 B11 B4 37.4(3) . . . . ?
B9 B8 B11 B6 100.1(3) . . . . ?
B9 B4 B6 B7 -62.7(3) . . . . ?
B9 B4 B6 B10 0.3(4) . . . . ?
B9 B4 B6 B5 -99.8(3) . . . . ?
B9 B4 B6 B11 38.0(3) . . . . ?
B9 B4 B11 K1 -179.6(3) . . . . ?
B9 B4 B11 B10 -99.9(3) . . . . ?
B9 B4 B11 B8 -37.2(3) . . . . ?
B9 B4 B11 B6 -137.5(3) . . . . ?
B8 B10 B2 C4 -100.5(3) . . . . ?
B8 B10 B2 B7 -138.5(3) . . . . ?
B8 B10 B2 B3 -37.9(2) . . . . ?
B8 B10 B6 B7 101.2(3) . . . . ?
B8 B10 B6 B5 63.1(3) . . . . ?
B8 B10 B6 B4 -0.5(4) . . . . ?
B8 B10 B6 B11 -38.1(3) . . . . ?
B8 B10 B11 K1 -130.11(19) . . . . ?
B8 B10 B11 B9 37.4(2) . . . . ?
B8 B10 B11 B4 100.3(3) . . . . ?
B8 B10 B11 B6 137.7(3) . . . . ?
B8 B3 B9 C5 -136.5(3) . . . . ?
B8 B3 B9 B4 -101.9(3) . . . . ?
B8 B3 B9 B11 -38.2(2) . . . . ?
B8 B3 B2 C4 136.7(3) . . . . ?
B8 B3 B2 B7 101.6(3) . . . . ?
B8 B3 B2 B10 38.0(2) . . . . ?
B8 B9 B4 C5 -97.9(3) . . . . ?
B8 B9 B4 B5 -63.3(3) . . . . ?
B8 B9 B4 B6 0.0(4) . . . . ?
B8 B9 B4 B11 38.2(3) . . . . ?
B8 B9 B11 K1 40.6(11) . . . . ?
B8 B9 B11 B10 -37.4(2) . . . . ?
B8 B9 B11 B4 -137.9(3) . . . . ?
B8 B9 B11 B6 -100.3(3) . . . . ?
B2 C4 C5 Si2 143.3(2) . . . . ?
B2 C4 C5 B3 38.9(2) . . . . ?
B2 C4 C5 B9 -0.2(3) . . . . ?
B2 C4 C5 B5 -105.6(3) . . . . ?
B2 C4 C5 B4 -67.3(3) . . . . ?
B2 C4 B1 C3 109.6(3) . . . . ?
B2 C4 B1 C1 -12.5(4) . . . . ?
B2 C4 B7 B10 38.6(2) . . . . ?
B2 C4 B7 B5 139.6(3) . . . . ?
B2 C4 B7 B6 101.9(3) . . . . ?
B2 C4 B3 C5 -137.2(3) . . . . ?
B2 C4 B3 B9 -101.1(3) . . . . ?
B2 C4 B3 B8 -38.4(3) . . . . ?
B2 C4 B5 C5 98.5(3) . . . . ?
B2 C4 B5 B7 -38.0(3) . . . . ?
B2 C4 B5 B4 62.6(3) . . . . ?
B2 C4 B5 B6 -0.2(3) . . . . ?
B2 B7 B10 K1 -168.4(3) . . . . ?
B2 B7 B10 B8 37.3(3) . . . . ?
B2 B7 B10 B6 138.4(3) . . . . ?
B2 B7 B10 B11 101.7(3) . . . . ?
B2 B7 B5 C4 35.8(2) . . . . ?
B2 B7 B5 C5 -2.9(3) . . . . ?
B2 B7 B5 B4 -64.5(3) . . . . ?
B2 B7 B5 B6 -101.3(3) . . . . ?
B2 B7 B6 B10 -37.2(2) . . . . ?
B2 B7 B6 B5 99.9(3) . . . . ?
B2 B7 B6 B4 62.7(3) . . . . ?
B2 B7 B6 B11 -0.8(3) . . . . ?
B2 B10 B8 B3 37.7(3) . . . . ?
B2 B10 B8 B9 101.4(3) . . . . ?
B2 B10 B8 B11 138.8(3) . . . . ?
B2 B10 B6 B7 37.3(3) . . . . ?
B2 B10 B6 B5 -0.8(4) . . . . ?
B2 B10 B6 B4 -64.4(3) . . . . ?
B2 B10 B6 B11 -102.0(3) . . . . ?
B2 B10 B11 K1 -167.4(2) . . . . ?
B2 B10 B11 B9 0.1(3) . . . . ?
B2 B10 B11 B8 -37.3(2) . . . . ?
B2 B10 B11 B4 63.0(3) . . . . ?
B2 B10 B11 B6 100.5(3) . . . . ?
B2 B3 B9 C5 -98.9(3) . . . . ?
B2 B3 B9 B8 37.5(2) . . . . ?
B2 B3 B9 B4 -64.3(3) . . . . ?
B2 B3 B9 B11 -0.7(3) . . . . ?
B2 B3 B8 B10 -37.5(3) . . . . ?
B2 B3 B8 B9 -138.1(3) . . . . ?
B2 B3 B8 B11 -100.6(3) . . . . ?
B2 B8 B11 K1 87.3(2) . . . . ?
B2 B8 B11 B10 36.5(2) . . . . ?
B2 B8 B11 B9 -101.1(3) . . . . ?
B2 B8 B11 B4 -63.7(3) . . . . ?
B2 B8 B11 B6 -1.0(3) . . . . ?
B5 C4 C5 Si2 -111.0(2) . . . . ?
B5 C4 C5 B3 144.5(3) . . . . ?
B5 C4 C5 B9 105.5(3) . . . . ?
B5 C4 C5 B4 38.3(2) . . . . ?
B5 C4 B1 C3 -43.8(4) . . . . ?
B5 C4 B1 C1 -166.0(3) . . . . ?
B5 C4 B7 B10 -101.0(3) . . . . ?
B5 C4 B7 B2 -139.6(3) . . . . ?
B5 C4 B7 B6 -37.7(2) . . . . ?
B5 C4 B3 C5 -32.3(2) . . . . ?
B5 C4 B3 B9 3.8(3) . . . . ?
B5 C4 B3 B8 66.5(3) . . . . ?
B5 C4 B3 B2 104.9(3) . . . . ?
B5 C4 B2 B7 38.4(3) . . . . ?
B5 C4 B2 B10 -0.3(4) . . . . ?
B5 C4 B2 B3 -101.7(3) . . . . ?
B5 C4 B2 B8 -63.4(3) . . . . ?
B5 C5 B3 C4 32.5(2) . . . . ?
B5 C5 B3 B9 -106.0(3) . . . . ?
B5 C5 B3 B8 -67.9(3) . . . . ?
B5 C5 B3 B2 -4.9(4) . . . . ?
B5 C5 B9 B3 102.9(3) . . . . ?
B5 C5 B9 B8 64.7(3) . . . . ?
B5 C5 B9 B4 -37.8(3) . . . . ?
B5 C5 B9 B11 0.9(4) . . . . ?
B5 C5 B4 B9 140.6(3) . . . . ?
B5 C5 B4 B6 38.8(2) . . . . ?
B5 C5 B4 B11 102.0(3) . . . . ?
B5 B7 B10 K1 91.3(3) . . . . ?
B5 B7 B10 B8 -62.9(3) . . . . ?
B5 B7 B10 B2 -100.3(3) . . . . ?
B5 B7 B10 B6 38.1(2) . . . . ?
B5 B7 B10 B11 1.4(3) . . . . ?
B5 B7 B2 C4 -35.5(2) . . . . ?
B5 B7 B2 B10 100.6(3) . . . . ?
B5 B7 B2 B3 0.0(3) . . . . ?
B5 B7 B2 B8 63.3(3) . . . . ?
B5 B7 B6 B10 -137.1(3) . . . . ?
B5 B7 B6 B4 -37.3(2) . . . . ?
B5 B7 B6 B11 -100.7(3) . . . . ?
B5 B4 B6 B7 37.2(2) . . . . ?
B5 B4 B6 B10 100.1(3) . . . . ?
B5 B4 B6 B11 137.8(3) . . . . ?
B5 B4 B11 K1 -79.9(3) . . . . ?
B5 B4 B11 B10 -0.2(4) . . . . ?
B5 B4 B11 B9 99.7(3) . . . . ?
B5 B4 B11 B8 62.5(3) . . . . ?
B5 B4 B11 B6 -37.8(3) . . . . ?
B5 B6 B11 K1 -172.2(2) . . . . ?
B5 B6 B11 B10 -99.8(3) . . . . ?
B5 B6 B11 B9 0.1(4) . . . . ?
B5 B6 B11 B8 -62.5(3) . . . . ?
B5 B6 B11 B4 37.9(3) . . . . ?
B4 C5 B3 C4 100.9(3) . . . . ?
B4 C5 B3 B9 -37.6(3) . . . . ?
B4 C5 B3 B8 0.5(4) . . . . ?
B4 C5 B3 B2 63.5(3) . . . . ?
B4 C5 B9 B3 140.8(3) . . . . ?
B4 C5 B9 B8 102.5(3) . . . . ?
B4 C5 B9 B11 38.8(3) . . . . ?
B4 C5 B5 C4 -139.1(2) . . . . ?
B4 C5 B5 B7 -101.3(3) . . . . ?
B4 C5 B5 B6 -38.6(2) . . . . ?
B4 B9 B8 B10 -0.3(4) . . . . ?
B4 B9 B8 B3 99.9(3) . . . . ?
B4 B9 B8 B2 62.4(4) . . . . ?
B4 B9 B8 B11 -37.9(3) . . . . ?
B4 B9 B11 K1 178.5(12) . . . . ?
B4 B9 B11 B10 100.6(3) . . . . ?
B4 B9 B11 B8 137.9(3) . . . . ?
B4 B9 B11 B6 37.6(3) . . . . ?
B4 B5 B6 B7 -138.7(3) . . . . ?
B4 B5 B6 B10 -100.8(3) . . . . ?
B4 B5 B6 B11 -37.6(3) . . . . ?
B4 B6 B11 K1 150.0(2) . . . . ?
B4 B6 B11 B10 -137.7(3) . . . . ?
B4 B6 B11 B9 -37.7(3) . . . . ?
B4 B6 B11 B8 -100.3(3) . . . . ?
B6 B7 B10 K1 53.2(3) . . . . ?
B6 B7 B10 B8 -101.0(3) . . . . ?
B6 B7 B10 B2 -138.4(3) . . . . ?
B6 B7 B10 B11 -36.7(3) . . . . ?
B6 B7 B2 C4 -98.7(3) . . . . ?
B6 B7 B2 B10 37.5(2) . . . . ?
B6 B7 B2 B3 -63.2(3) . . . . ?
B6 B7 B2 B8 0.1(3) . . . . ?
B6 B7 B5 C4 137.2(3) . . . . ?
B6 B7 B5 C5 98.4(3) . . . . ?
B6 B7 B5 B4 36.8(2) . . . . ?
B6 B10 B8 B3 -63.2(3) . . . . ?
B6 B10 B8 B9 0.5(4) . . . . ?
B6 B10 B8 B2 -100.9(3) . . . . ?
B6 B10 B8 B11 37.9(2) . . . . ?
B6 B10 B2 C4 0.7(4) . . . . ?
B6 B10 B2 B7 -37.3(3) . . . . ?
B6 B10 B2 B3 63.3(3) . . . . ?
B6 B10 B2 B8 101.2(3) . . . . ?
B6 B10 B11 K1 92.15(18) . . . . ?
B6 B10 B11 B9 -100.4(3) . . . . ?
B6 B10 B11 B8 -137.7(3) . . . . ?
B6 B10 B11 B4 -37.4(3) . . . . ?
B6 B5 B4 C5 135.9(3) . . . . ?
B6 B5 B4 B9 101.3(3) . . . . ?
B6 B5 B4 B11 38.0(3) . . . . ?
B6 B4 B11 K1 -42.1(3) . . . . ?
B6 B4 B11 B10 37.6(3) . . . . ?
B6 B4 B11 B9 137.5(3) . . . . ?
B6 B4 B11 B8 100.2(3) . . . . ?
B11 B10 B8 B3 -101.1(3) . . . . ?
B11 B10 B8 B9 -37.5(3) . . . . ?
B11 B10 B8 B2 -138.8(3) . . . . ?
B11 B10 B2 C4 -63.1(3) . . . . ?
B11 B10 B2 B7 -101.2(3) . . . . ?
B11 B10 B2 B3 -0.5(3) . . . . ?
B11 B10 B2 B8 37.4(2) . . . . ?
B11 B10 B6 B7 139.3(3) . . . . ?
B11 B10 B6 B5 101.2(3) . . . . ?
B11 B10 B6 B4 37.6(3) . . . . ?
B11 B9 B8 B10 37.6(3) . . . . ?
B11 B9 B8 B3 137.8(3) . . . . ?
B11 B9 B8 B2 100.3(3) . . . . ?
B11 B9 B4 C5 -136.1(3) . . . . ?
B11 B9 B4 B5 -101.5(3) . . . . ?
B11 B9 B4 B6 -38.2(3) . . . . ?
B11 B8 B2 C4 62.4(3) . . . . ?
B11 B8 B2 B7 0.5(3) . . . . ?
B11 B8 B2 B10 -36.7(2) . . . . ?
B11 B8 B2 B3 100.7(3) . . . . ?
B11 B4 B6 B7 -100.6(3) . . . . ?
B11 B4 B6 B10 -37.7(3) . . . . ?
B11 B4 B6 B5 -137.8(3) . . . . ?
B16 C11 B20 B21 39.6(2) . . . . ?
B16 C11 B20 B19 102.6(3) . . . . ?
B16 C11 B20 B15 141.8(3) . . . . ?
B16 C11 B15 C3 103.0(3) . . . . ?
B16 C11 B15 B14 65.5(3) . . . . ?
B16 C11 B15 B19 2.3(4) . . . . ?
B16 C11 B15 B20 -37.1(3) . . . . ?
B16 C11 B12 C3 -139.9(2) . . . . ?
B16 C11 B12 B17 -39.3(3) . . . . ?
B16 C11 B12 B13 -101.6(3) . . . . ?
B16 B17 B21 K1 174.3(3) . . . 3_545 ?
B16 B17 B21 B18 -137.4(3) . . . . ?
B16 B17 B21 B19 -100.2(3) . . . . ?
B16 B17 B21 B20 -37.1(3) . . . . ?
B16 B17 B12 C3 100.0(3) . . . . ?
B16 B17 B12 C11 38.4(2) . . . . ?
B16 B17 B12 B13 137.2(3) . . . . ?
B16 B17 B13 C3 -0.1(4) . . . . ?
B16 B17 B13 B14 62.2(3) . . . . ?
B16 B17 B13 B18 99.3(3) . . . . ?
B16 B17 B13 B12 -37.9(3) . . . . ?
B16 B21 B19 K1 178.4(3) . . . 3_545 ?
B16 B21 B19 B14 -63.4(3) . . . . ?
B16 B21 B19 B18 -100.8(3) . . . . ?
B16 B21 B19 B20 37.0(3) . . . . ?
B16 B21 B19 B15 -0.8(4) . . . . ?
B16 B21 B20 C11 -39.0(2) . . . . ?
B16 B21 B20 B19 -138.4(3) . . . . ?
B16 B21 B20 B15 -100.5(3) . . . . ?
B16 B20 B15 C3 -1.5(3) . . . . ?
B16 B20 B15 C11 33.7(2) . . . . ?
B16 B20 B15 B14 -63.0(3) . . . . ?
B16 B20 B15 B19 -101.5(3) . . . . ?
B16 B12 B13 C3 -99.3(3) . . . . ?
B16 B12 B13 B14 -64.3(3) . . . . ?
B16 B12 B13 B18 -0.2(4) . . . . ?
B16 B12 B13 B17 38.1(3) . . . . ?
O1 C2S C3S C13 153.1(17) . . . . ?
O1 C2S C3S C12 -19.8(19) . . . . ?
O1 C2S C12 C3S 173.4(6) . . . . ?
O1 C2S C12 C2 48.8(7) . . . . ?
O1 C2S C12 C15 -2.6(8) . . . . ?
O1 C2S C2 K2 52.6(5) . . . . ?
O1 C2S C2 C12 -125.2(7) . . . . ?
O1 C2S C2 C15 -60.2(10) . . . . ?
O1 C2S C15 C12 176.7(10) . . . . ?
O1 C2S C15 C14 -11.4(10) . . . . ?
O1 C2S C15 C2 94.0(10) . . . . ?
O1 C2S C15 C16 -15.5(11) . . . . ?
O1 C14 C15 C2S 13.2(12) . . . . ?
O1 C14 C15 C12 145(6) . . . . ?
O1 C14 C15 C2 -53.1(13) . . . . ?
O1 C14 C15 C16 140(17) . . . . ?
O1 C2 C15 C2S -63.5(6) . . . . ?
O1 C2 C15 C12 -145.1(9) . . . . ?
O1 C2 C15 C14 38.3(9) . . . . ?
O1 C2 C15 C16 39.5(11) . . . . ?
O1 C15 C16 C4S -44(3) . . . . ?
C2S O1 C14 C4S 131.2(13) . . . . ?
C2S O1 C14 C15 -21.7(18) . . . . ?
C2S O1 C2 K2 -51.5(6) . . . . ?
C2S O1 C2 C12 59.7(8) . . . . ?
C2S O1 C2 C15 93.4(11) . . . . ?
C2S O1 C15 C12 -4.8(15) . . . . ?
C2S O1 C15 C14 166.0(12) . . . . ?
C2S O1 C15 C2 -62.4(9) . . . . ?
C2S O1 C15 C16 162.3(13) . . . . ?
C2S O1 C16 C4S 128.2(15) . . . . ?
C2S O1 C16 C15 -28.4(19) . . . . ?
C2S C3S C13 K2 1.5(6) . . . . ?
C2S C3S C12 C2 36.8(6) . . . . ?
C2S C3S C12 C15 3.3(8) . . . . ?
C2S C12 C2 K2 -1.7(5) . . . . ?
C2S C12 C2 O1 -50.9(6) . . . . ?
C2S C12 C2 C15 -82.7(9) . . . . ?
C2S C12 C15 O1 4.4(13) . . . . ?
C2S C12 C15 C14 -134(6) . . . . ?
C2S C12 C15 C2 62.8(8) . . . . ?
C2S C12 C15 C16 -133(5) . . . . ?
C2S C2 C15 O1 63.5(6) . . . . ?
C2S C2 C15 C12 -81.5(7) . . . . ?
C2S C2 C15 C14 101.8(10) . . . . ?
C2S C2 C15 C16 103.0(12) . . . . ?
C2S C15 C16 O1 17.1(12) . . . . ?
C2S C15 C16 C4S -27(4) . . . . ?
C3S C2S C12 C2 -124.7(8) . . . . ?
C3S C2S C12 C15 -176.1(10) . . . . ?
C3S C2S C2 K2 -136.0(7) . . . . ?
C3S C2S C2 O1 171.4(6) . . . . ?
C3S C2S C2 C12 46.1(7) . . . . ?
C3S C2S C2 C15 111.2(11) . . . . ?
C3S C2S C15 O1 -173.1(7) . . . . ?
C3S C2S C15 C12 3.6(9) . . . . ?
C3S C2S C15 C14 175.6(11) . . . . ?
C3S C2S C15 C2 -79.1(11) . . . . ?
C3S C2S C15 C16 171.4(12) . . . . ?
C3S C12 C2 K2 -41.7(7) . . . . ?
C3S C12 C2 O1 -90.8(8) . . . . ?
C3S C12 C2 C2S -39.9(6) . . . . ?
C3S C12 C2 C15 -122.7(10) . . . . ?
C3S C12 C15 O1 1(2) . . . . ?
C3S C12 C15 C2S -3.2(8) . . . . ?
C3S C12 C15 C14 -138(6) . . . . ?
C3S C12 C15 C2 59.7(10) . . . . ?
C3S C12 C15 C16 -136(4) . . . . ?
C4S C14 C15 O1 -60(3) . . . . ?
C4S C14 C15 C2S -47(4) . . . . ?
C4S C14 C15 C12 85(6) . . . . ?
C4S C14 C15 C2 -113(3) . . . . ?
C4S C14 C15 C16 80(18) . . . . ?
C12 C2S C3S C13 172.9(9) . . . . ?
C12 C2S C2 K2 177.8(6) . . . . ?
C12 C2S C2 O1 125.2(7) . . . . ?
C12 C2S C2 C15 65.1(11) . . . . ?
C12 C2S C15 O1 -176.7(10) . . . . ?
C12 C2S C15 C14 171.9(15) . . . . ?
C12 C2S C15 C2 -82.7(11) . . . . ?
C12 C2S C15 C16 167.8(16) . . . . ?
C12 C2 C15 O1 145.1(9) . . . . ?
C12 C2 C15 C2S 81.5(7) . . . . ?
C12 C2 C15 C14 -176.6(12) . . . . ?
C12 C2 C15 C16 -175.4(14) . . . . ?
C12 C15 C16 O1 146(4) . . . . ?
C12 C15 C16 C4S 102(5) . . . . ?
C14 O1 C2S K2 -157.4(19) . . . . ?
C14 O1 C2S C3S 43(3) . . . . ?
C14 O1 C2S C12 26(2) . . . . ?
C14 O1 C2S C2 70.1(19) . . . . ?
C14 O1 C2S C15 23.5(19) . . . . ?
C14 O1 C2 K2 164.5(13) . . . . ?
C14 O1 C2 C2S -143.9(13) . . . . ?
C14 O1 C2 C12 -84.3(15) . . . . ?
C14 O1 C2 C15 -50.6(16) . . . . ?
C14 O1 C15 C2S -166.0(12) . . . . ?
C14 O1 C15 C12 -171(2) . . . . ?
C14 O1 C15 C2 131.6(15) . . . . ?
C14 O1 C15 C16 -4(2) . . . . ?
C14 O1 C16 C4S -147(28) . . . . ?
C14 O1 C16 C15 56(26) . . . . ?
C14 C4S C16 O1 18(15) . . . . ?
C14 C4S C16 C15 49(15) . . . . ?
C14 C15 C16 O1 -38(16) . . . . ?
C14 C15 C16 C4S -82(16) . . . . ?
C2 O1 C2S K2 132.5(6) . . . . ?
C2 O1 C2S C3S -26.6(19) . . . . ?
C2 O1 C2S C12 -44.1(7) . . . . ?
C2 O1 C2S C15 -46.6(8) . . . . ?
C2 O1 C14 C4S -175.6(12) . . . . ?
C2 O1 C14 C15 31.5(9) . . . . ?
C2 O1 C15 C2S 62.4(9) . . . . ?
C2 O1 C15 C12 57.6(16) . . . . ?
C2 O1 C15 C14 -131.6(15) . . . . ?
C2 O1 C15 C16 -135.4(15) . . . . ?
C2 O1 C16 C4S -173.2(13) . . . . ?
C2 O1 C16 C15 30.3(9) . . . . ?
C2 C2S C3S C13 129.0(8) . . . . ?
C2 C2S C3S C12 -43.9(7) . . . . ?
C2 C2S C12 C3S 124.7(8) . . . . ?
C2 C2S C12 C15 -51.4(8) . . . . ?
C2 C2S C15 O1 -94.0(10) . . . . ?
C2 C2S C15 C12 82.7(11) . . . . ?
C2 C2S C15 C14 -105.4(15) . . . . ?
C2 C2S C15 C16 -109.5(16) . . . . ?
C2 C12 C15 O1 -58.4(16) . . . . ?
C2 C12 C15 C2S -62.8(8) . . . . ?
C2 C12 C15 C14 163(6) . . . . ?
C2 C12 C15 C16 164(5) . . . . ?
C2 C15 C16 O1 -51.2(14) . . . . ?
C2 C15 C16 C4S -95(4) . . . . ?
C15 O1 C2S K2 179.1(7) . . . . ?
C15 O1 C2S C3S 20(2) . . . . ?
C15 O1 C2S C12 2.5(8) . . . . ?
C15 O1 C2S C2 46.6(8) . . . . ?
C15 O1 C14 C4S 152.9(17) . . . . ?
C15 O1 C2 K2 -144.9(10) . . . . ?
C15 O1 C2 C2S -93.4(11) . . . . ?
C15 O1 C2 C12 -33.7(11) . . . . ?
C15 O1 C16 C4S 156.5(18) . . . . ?
C15 C2S C3S C13 169.7(8) . . . . ?
C15 C2S C3S C12 -3.2(8) . . . . ?
C15 C2S C12 C3S 176.1(10) . . . . ?
C15 C2S C12 C2 51.4(8) . . . . ?
C15 C2S C2 K2 112.8(10) . . . . ?
C15 C2S C2 O1 60.2(10) . . . . ?
C15 C2S C2 C12 -65.1(11) . . . . ?
C15 C12 C2 K2 81.0(9) . . . . ?
C15 C12 C2 O1 31.8(8) . . . . ?
C15 C12 C2 C2S 82.7(9) . . . . ?
C16 O1 C2S K2 -150(2) . . . . ?
C16 O1 C2S C3S 51(3) . . . . ?
C16 O1 C2S C12 34(2) . . . . ?
C16 O1 C2S C2 78(2) . . . . ?
C16 O1 C2S C15 31(2) . . . . ?
C16 O1 C14 C4S 30(25) . . . . ?
C16 O1 C14 C15 -123(27) . . . . ?
C16 O1 C2 K2 166.6(13) . . . . ?
C16 O1 C2 C2S -141.9(13) . . . . ?
C16 O1 C2 C12 -82.2(14) . . . . ?
C16 O1 C2 C15 -48.5(16) . . . . ?
C16 O1 C15 C2S -162.3(12) . . . . ?
C16 O1 C15 C12 -167(2) . . . . ?
C16 O1 C15 C14 4(2) . . . . ?
C16 O1 C15 C2 135.4(15) . . . . ?
C16 C4S C14 O1 -159(18) . . . . ?
C16 C4S C14 C15 -113(19) . . . . ?
